data_4328888
loop_
_publ_author_name
'Joseph Jankolovits'
'Choong-Sun Lim'
'Gellert Mezei'
'Jeff W. Kampf'
'Vincent L. Pecoraro'

_publ_contact_author vlpec@umich.edu
_publ_section_title
;
 Influencing the Size and Anion Selectivity of Dimeric
 Ln3+[15-Metallacrown-5] Compartments through Systematic Variation of the
 Host Side Chains and Central Metal
;
_journal_name_full 'Inorganic Chemistry'
_journal_page_first 4527
_journal_page_last 4538
_journal_paper_doi 10.1021/ic202347j
_journal_volume 51
_journal_year 2012
_chemical_absolute_configuration ad
_chemical_formula_moiety
;
 (GdCu5C50H60N10O10)2(C10H4O4S2)3(C3H7NO)8(H2O)18(CH4O)0.25 
;
_chemical_formula_sum 'C154.25 H225 Cu10 Gd2 N28 O58.25 S6'
_chemical_formula_weight 4545.88
_chemical_name_systematic
; 
 Gd[15-MC Cu(II), L-homopheHA-5](btDC)
;
_space_group_IT_number 4
_symmetry_cell_setting monoclinic
_symmetry_space_group_name_Hall 'P 2yb'
_symmetry_space_group_name_H-M 'P 1 21 1'
_atom_sites_solution_hydrogens geom
_atom_sites_solution_primary direct
_atom_sites_solution_secondary difmap
_audit_creation_method SHELXL-97
_cell_angle_alpha 90.00
_cell_angle_beta 107.7120(10)
_cell_angle_gamma 90.00
_cell_formula_units_Z 2
_cell_length_a 16.7609(9)
_cell_length_b 35.759(2)
_cell_length_c 17.9482(10)
_cell_measurement_reflns_used 9857
_cell_measurement_temperature 85(2)
_cell_measurement_theta_max 29.55
_cell_measurement_theta_min 2.25
_cell_volume 10247.4(10)
_computing_cell_refinement 'Bruker SAINT'
_computing_data_collection 'Bruker SMART-APEX'
_computing_data_reduction 'Bruker SAINT'
_computing_molecular_graphics 'Bruker SHELXTL'
_computing_publication_material 'Bruker SHELXTL'
_computing_structure_refinement 'SHELXL-97 (Sheldrick, 1997)'
_computing_structure_solution 'SHELXS-97 (Sheldrick, 1990)'
_diffrn_ambient_temperature 85(2)
_diffrn_measured_fraction_theta_full 1.000
_diffrn_measured_fraction_theta_max 1.000
_diffrn_measurement_device_type 'Bruker APEX-II CCD'
_diffrn_measurement_method '\f and \w scans'
_diffrn_radiation_monochromator graphite
_diffrn_radiation_source 'fine-focus sealed tube'
_diffrn_radiation_type MoK\a
_diffrn_radiation_wavelength 0.71073
_diffrn_reflns_av_R_equivalents 0.0440
_diffrn_reflns_av_sigmaI/netI 0.0273
_diffrn_reflns_limit_h_max 23
_diffrn_reflns_limit_h_min -23
_diffrn_reflns_limit_k_max 49
_diffrn_reflns_limit_k_min -49
_diffrn_reflns_limit_l_max 24
_diffrn_reflns_limit_l_min -24
_diffrn_reflns_number 409925
_diffrn_reflns_theta_full 29.59
_diffrn_reflns_theta_max 29.59
_diffrn_reflns_theta_min 1.14
_exptl_absorpt_coefficient_mu 1.795
_exptl_absorpt_correction_T_max 0.7383
_exptl_absorpt_correction_T_min 0.5643
_exptl_absorpt_correction_type multi-scan
_exptl_absorpt_process_details
;
  Blessing, R. Acta Cryst. (1995) A51 33-38.
  Sheldrick, G.  SADABS (Version 2008/1) Bruker AXS area
  detector absorption and other corrections, University of
  Gottingen, Germany 2008.
;
_exptl_crystal_colour blue
_exptl_crystal_density_diffrn 1.473
_exptl_crystal_description multi-faceted
_exptl_crystal_F_000 4653
_exptl_crystal_size_max 0.36
_exptl_crystal_size_mid 0.30
_exptl_crystal_size_min 0.18
_refine_diff_density_max 2.127
_refine_diff_density_min -1.933
_refine_diff_density_rms 0.243
_refine_ls_abs_structure_details 'Flack H D (1983), Acta Cryst. A39, 876-881'
_refine_ls_abs_structure_Flack 0.021(7)
_refine_ls_extinction_method none
_refine_ls_goodness_of_fit_ref 1.154
_refine_ls_hydrogen_treatment constr
_refine_ls_matrix_type full
_refine_ls_number_parameters 2741
_refine_ls_number_reflns 57566
_refine_ls_number_restraints 2500
_refine_ls_restrained_S_all 1.151
_refine_ls_R_factor_all 0.0592
_refine_ls_R_factor_gt 0.0550
_refine_ls_shift/su_max 0.025
_refine_ls_shift/su_mean 0.000
_refine_ls_structure_factor_coef Fsqd
_refine_ls_weighting_details 'calc w=1/[\s^2^(Fo^2^)+(0.0663P)^2^+48.6085P] where P=(Fo^2^+2Fc^2^)/3'
_refine_ls_weighting_scheme calc
_refine_ls_wR_factor_gt 0.1540
_refine_ls_wR_factor_ref 0.1580
_reflns_number_gt 54661
_reflns_number_total 57566
_reflns_threshold_expression >2sigma(I)
_cod_data_source_file ic202347j_si_002_3.cif
_cod_data_source_block Gd3+[15-MCCu(II),hpheHA-5](btDC)
_cod_database_code 4328888

loop_
_symmetry_equiv_pos_as_xyz
'x, y, z'
'-x, y+1/2, -z'

loop_
_atom_site_label
_atom_site_type_symbol
_atom_site_fract_x
_atom_site_fract_y
_atom_site_fract_z
_atom_site_U_iso_or_equiv
_atom_site_adp_type
_atom_site_occupancy
_atom_site_symmetry_multiplicity
_atom_site_calc_flag
_atom_site_refinement_flags
_atom_site_disorder_assembly
_atom_site_disorder_group
Gd1 Gd 0.067534(12) 0.319663(6) -0.169982(11) 0.01812(4) Uani 1 1 d . . .
Gd2 Gd 0.511721(12) 0.358989(6) 0.663673(11) 0.01757(4) Uani 1 1 d . . .
Cu1 Cu -0.04826(4) 0.224158(19) -0.21886(5) 0.03509(16) Uani 1 1 d . . .
Cu2 Cu 0.23188(4) 0.244165(19) -0.16978(4) 0.03246(15) Uani 1 1 d . . .
Cu3 Cu 0.27040(3) 0.370864(17) -0.16272(3) 0.02161(11) Uani 1 1 d . . .
Cu4 Cu 0.02494(3) 0.426276(16) -0.16622(3) 0.02105(11) Uani 1 1 d . . .
Cu5 Cu -0.16026(3) 0.332994(17) -0.16040(3) 0.02128(11) Uani 1 1 d . . .
Cu6 Cu 0.70554(3) 0.306769(16) 0.64901(3) 0.02097(11) Uani 1 1 d . . .
Cu7 Cu 0.46957(4) 0.253378(17) 0.68375(4) 0.02508(12) Uani 1 1 d . . .
Cu8 Cu 0.27958(3) 0.348601(16) 0.65130(3) 0.02229(12) Uani 1 1 d . C .
Cu9 Cu 0.43802(4) 0.455155(17) 0.72102(4) 0.02664(12) Uani 1 1 d . . .
Cu10 Cu 0.67881(4) 0.433631(17) 0.65778(4) 0.02394(12) Uani 1 1 d . . .
O1 O 0.0239(3) 0.18188(11) -0.2207(3) 0.0436(11) Uani 1 1 d . . .
O2 O 0.0529(2) 0.25365(10) -0.1982(2) 0.0295(8) Uani 1 1 d . . .
O3 O 0.3439(2) 0.26404(11) -0.1517(2) 0.0312(8) Uani 1 1 d . . .
O4 O 0.1962(2) 0.29582(10) -0.1874(2) 0.0231(7) Uani 1 1 d . . .
O5 O 0.2694(2) 0.42403(11) -0.1449(2) 0.0285(8) Uani 1 1 d . . .
O6 O 0.15014(19) 0.37387(9) -0.18698(19) 0.0207(6) Uani 1 1 d . . .
O7 O -0.0780(2) 0.43915(10) -0.1438(2) 0.0261(7) Uani 1 1 d . . .
O8 O -0.0128(2) 0.37497(10) -0.16559(19) 0.0225(7) Uani 1 1 d . . .
O9 O -0.2302(2) 0.28749(11) -0.1823(2) 0.0305(8) Uani 1 1 d . . .
O10 O -0.08204(19) 0.30259(9) -0.19533(18) 0.0195(6) Uani 1 1 d . . .
O11 O 0.6863(2) 0.25378(10) 0.6304(2) 0.0294(8) Uani 1 1 d . . .
O12 O 0.60042(19) 0.30663(9) 0.6714(2) 0.0257(7) Uani 1 1 d . . .
O13 O 0.3521(2) 0.24112(10) 0.6637(2) 0.0299(8) Uani 1 1 d . . .
O14 O 0.4346(2) 0.30477(10) 0.6913(2) 0.0224(7) Uani 1 1 d . . .
O15 O 0.2263(2) 0.39526(11) 0.6728(2) 0.0263(7) Uani 1 1 d . . .
O16 O 0.3806(2) 0.37791(9) 0.6813(2) 0.0230(7) Uani 1 1 d . . .
O17 O 0.5109(2) 0.49702(10) 0.7190(2) 0.0325(8) Uani 1 1 d . . .
O18 O 0.5133(2) 0.42579(10) 0.6801(2) 0.0255(7) Uani 1 1 d . . .
O19 O 0.7864(2) 0.41298(10) 0.6553(2) 0.0231(7) Uani 1 1 d . . .
O20 O 0.65273(18) 0.38197(9) 0.67665(19) 0.0196(6) Uani 1 1 d . . .
N1 N 0.2500(4) 0.18884(18) -0.1754(5) 0.072(2) Uani 1 1 d . . .
H1A H 0.2807 0.1843 -0.2091 0.087 Uiso 1 1 calc R . .
H1B H 0.2803 0.1802 -0.1267 0.087 Uiso 1 1 calc R . .
N2 N 0.1189(3) 0.22920(14) -0.1971(3) 0.0406(12) Uani 1 1 d . . .
N3 N 0.3935(2) 0.36347(13) -0.1481(2) 0.0272(9) Uani 1 1 d . . .
H3A H 0.4054 0.3703 -0.1930 0.033 Uiso 1 1 calc R . .
H3B H 0.4245 0.3784 -0.1079 0.033 Uiso 1 1 calc R . .
N4 N 0.2684(3) 0.31804(13) -0.1683(2) 0.0277(8) Uani 1 1 d . . .
N5 N 0.0810(3) 0.47601(12) -0.1447(3) 0.0309(10) Uani 1 1 d . . .
H5A H 0.0582 0.4917 -0.1863 0.037 Uiso 1 1 calc R . .
H5B H 0.0718 0.4864 -0.1011 0.037 Uiso 1 1 calc R . .
N6 N 0.1321(3) 0.41025(11) -0.1711(2) 0.0248(8) Uani 1 1 d . . .
N7 N -0.2420(3) 0.37036(13) -0.1427(3) 0.0353(10) Uani 1 1 d . P .
H7A H -0.2912 0.3691 -0.1833 0.042 Uiso 1 1 calc R . .
H7B H -0.2537 0.3646 -0.0972 0.042 Uiso 1 1 calc R . .
N8 N -0.0939(2) 0.37551(11) -0.1574(2) 0.0182(7) Uani 1 1 d . . .
N9 N -0.1555(3) 0.19701(15) -0.2222(4) 0.0478(14) Uani 1 1 d . Q .
H9A H -0.1841 0.1908 -0.2730 0.057 Uiso 1 1 calc R . .
H9B H -0.1427 0.1753 -0.1936 0.057 Uiso 1 1 calc R . .
N10 N -0.1084(3) 0.26568(11) -0.1986(3) 0.0274(9) Uani 1 1 d . . .
N11 N 0.5132(3) 0.20298(13) 0.6680(3) 0.0363(11) Uani 1 1 d . . .
H11A H 0.5313 0.1907 0.7153 0.044 Uiso 1 1 calc R . .
H11B H 0.4707 0.1891 0.6351 0.044 Uiso 1 1 calc R . .
N12 N 0.5711(3) 0.26975(12) 0.6667(3) 0.0263(9) Uani 1 1 d . . .
N13 N 0.1875(2) 0.31140(11) 0.6335(2) 0.0235(8) Uani 1 1 d . . .
H13A H 0.1639 0.3130 0.6735 0.028 Uiso 1 1 calc R . .
H13B H 0.1466 0.3170 0.5875 0.028 Uiso 1 1 calc R . .
N14 N 0.3484(3) 0.30489(13) 0.6684(3) 0.0269(9) Uani 1 1 d . . .
N15 N 0.3379(3) 0.47962(13) 0.7460(3) 0.0327(10) Uani 1 1 d . . .
H15A H 0.3414 0.4757 0.7976 0.039 Uiso 1 1 calc R . .
H15B H 0.3374 0.5050 0.7372 0.039 Uiso 1 1 calc R . .
N16 N 0.3600(3) 0.41508(12) 0.6929(3) 0.0289(9) Uani 1 1 d . . .
N17 N 0.7037(3) 0.48869(13) 0.6647(3) 0.0309(10) Uani 1 1 d . . .
H17A H 0.7558 0.4926 0.7000 0.037 Uiso 1 1 calc R . .
H17B H 0.7049 0.4972 0.6167 0.037 Uiso 1 1 calc R . .
N18 N 0.5794(3) 0.44953(12) 0.6776(3) 0.0262(9) Uani 1 1 d . . .
N19 N 0.8204(2) 0.31190(12) 0.6356(2) 0.0238(8) Uani 1 1 d . . .
H19A H 0.8593 0.3002 0.6764 0.029 Uiso 1 1 calc R . .
H19B H 0.8209 0.3004 0.5898 0.029 Uiso 1 1 calc R . .
N20 N 0.7141(2) 0.35902(13) 0.6603(2) 0.0213(7) Uani 1 1 d . . .
C1 C 0.0989(4) 0.19495(17) -0.2082(4) 0.0414(14) Uani 1 1 d . . .
C2 C 0.1695(4) 0.16809(17) -0.2026(5) 0.0457(16) Uani 1 1 d . . .
H2 H 0.1633 0.1589 -0.2567 0.055 Uiso 1 1 calc R . .
C3 C 0.1684(5) 0.1344(2) -0.1527(5) 0.0573(19) Uani 1 1 d . . .
H3C H 0.1105 0.1246 -0.1664 0.069 Uiso 1 1 calc R . .
H3D H 0.1851 0.1422 -0.0971 0.069 Uiso 1 1 calc R . .
C4 C 0.2275(6) 0.1027(2) -0.1624(6) 0.073(2) Uani 1 1 d U . .
H4E H 0.2854 0.1125 -0.1489 0.088 Uiso 1 1 calc R . .
H4F H 0.2271 0.0824 -0.1250 0.088 Uiso 1 1 calc R . .
C5 C 0.2036(4) 0.0867(2) -0.2437(5) 0.0751(18) Uani 1 1 d DU . .
C6 C 0.2618(5) 0.0840(2) -0.2848(5) 0.088(2) Uani 1 1 d DU . .
H6 H 0.3176 0.0923 -0.2607 0.106 Uiso 1 1 calc R . .
C7 C 0.2405(5) 0.0697(3) -0.3593(6) 0.096(3) Uani 1 1 d DU . .
H7 H 0.2805 0.0686 -0.3871 0.116 Uiso 1 1 calc R . .
C8 C 0.1583(6) 0.0566(3) -0.3937(6) 0.107(3) Uani 1 1 d DU . .
H8 H 0.1430 0.0462 -0.4449 0.129 Uiso 1 1 calc R . .
C9 C 0.1010(6) 0.0586(3) -0.3550(6) 0.095(3) Uani 1 1 d DU . .
H9 H 0.0457 0.0497 -0.3789 0.114 Uiso 1 1 calc R . .
C10 C 0.1227(5) 0.0736(2) -0.2804(5) 0.081(2) Uani 1 1 d DU . .
H10 H 0.0818 0.0751 -0.2538 0.098 Uiso 1 1 calc R . .
C11 C 0.3392(3) 0.29989(16) -0.1512(3) 0.0261(10) Uani 1 1 d . . .
C12 C 0.4164(3) 0.32324(16) -0.1297(3) 0.0278(10) Uani 1 1 d . . .
H12 H 0.4523 0.3150 -0.1621 0.033 Uiso 1 1 calc R . .
C13 C 0.4664(3) 0.3180(2) -0.0432(3) 0.0354(12) Uani 1 1 d . . .
H1C H 0.4825 0.2914 -0.0340 0.042 Uiso 1 1 calc R . .
H1D H 0.5185 0.3329 -0.0316 0.042 Uiso 1 1 calc R . .
C14 C 0.4196(4) 0.3294(3) 0.0127(3) 0.0506(19) Uani 1 1 d . . .
H1E H 0.3729 0.3118 0.0083 0.061 Uiso 1 1 calc R . .
H1F H 0.3955 0.3547 -0.0013 0.061 Uiso 1 1 calc R . .
C15 C 0.4771(5) 0.3297(3) 0.0964(4) 0.0893(15) Uani 1 1 d DU . .
C16 C 0.5318(6) 0.3581(3) 0.1249(4) 0.0993(17) Uani 1 1 d DU . .
H16 H 0.5329 0.3786 0.0916 0.119 Uiso 1 1 calc R . .
C17 C 0.5858(7) 0.3583(3) 0.2002(4) 0.1038(17) Uani 1 1 d DU . .
H17 H 0.6216 0.3790 0.2190 0.125 Uiso 1 1 calc R . .
C18 C 0.5871(6) 0.3278(3) 0.2480(5) 0.1018(17) Uani 1 1 d DU . .
H18 H 0.6265 0.3269 0.2989 0.122 Uiso 1 1 calc R . .
C19 C 0.5325(6) 0.2990(3) 0.2229(5) 0.1003(17) Uani 1 1 d DU . .
H19 H 0.5308 0.2788 0.2567 0.120 Uiso 1 1 calc R . .
C20 C 0.4790(6) 0.2997(3) 0.1465(4) 0.0958(17) Uani 1 1 d DU . .
H20 H 0.4426 0.2792 0.1279 0.115 Uiso 1 1 calc R . .
C21 C 0.1943(3) 0.43306(14) -0.1519(3) 0.0262(10) Uani 1 1 d . . .
C22 C 0.1743(3) 0.47244(13) -0.1315(3) 0.0277(10) Uani 1 1 d . . .
H22 H 0.1909 0.4904 -0.1669 0.033 Uiso 1 1 calc R . .
C23 C 0.2239(4) 0.48187(16) -0.0464(3) 0.0352(12) Uani 1 1 d . . .
H23A H 0.2845 0.4818 -0.0411 0.042 Uiso 1 1 calc R . .
H23B H 0.2089 0.5075 -0.0344 0.042 Uiso 1 1 calc R . .
C24 C 0.2079(5) 0.45476(19) 0.0131(4) 0.0509(17) Uani 1 1 d . . .
H24A H 0.1471 0.4537 0.0062 0.061 Uiso 1 1 calc R . .
H24B H 0.2265 0.4294 0.0037 0.061 Uiso 1 1 calc R . .
C25 C 0.2535(5) 0.4664(2) 0.0958(4) 0.060(2) Uani 1 1 d DU . .
C26 C 0.3253(6) 0.4486(2) 0.1400(4) 0.075(3) Uani 1 1 d DU . .
H26 H 0.3487 0.4287 0.1185 0.090 Uiso 1 1 calc R . .
C27 C 0.3627(7) 0.4604(3) 0.2160(5) 0.102(4) Uani 1 1 d DU . .
H27 H 0.4105 0.4477 0.2483 0.122 Uiso 1 1 calc R . .
C28 C 0.3298(7) 0.4910(3) 0.2452(5) 0.096(3) Uani 1 1 d DU . .
H28 H 0.3558 0.4984 0.2979 0.115 Uiso 1 1 calc R . .
C29 C 0.2628(6) 0.5106(3) 0.2020(4) 0.086(3) Uani 1 1 d DU . .
H29 H 0.2434 0.5322 0.2222 0.104 Uiso 1 1 calc R . .
C30 C 0.2239(6) 0.4980(2) 0.1275(4) 0.071(2) Uani 1 1 d DU . .
H30 H 0.1756 0.5107 0.0961 0.085 Uiso 1 1 calc R . .
C31 C -0.1213(3) 0.40864(14) -0.1473(3) 0.0236(9) Uani 1 1 d . P .
C32 C -0.2073(3) 0.40955(15) -0.1373(3) 0.0339(11) Uani 1 1 d U . .
H32A H -0.2454 0.4259 -0.1781 0.041 Uiso 0.50 1 calc PR A 1
H32B H -0.2415 0.4206 -0.1881 0.041 Uiso 0.50 1 d PR A 2
C41 C -0.1825(4) 0.26081(15) -0.1917(3) 0.0321(11) Uani 1 1 d . Q .
C42 C -0.2087(3) 0.22079(16) -0.1899(2) 0.0380(12) Uani 1 1 d DU . .
H42A H -0.2697 0.2171 -0.2176 0.046 Uiso 0.50 1 calc PR B 1
H42B H -0.2693 0.2167 -0.2188 0.046 Uiso 0.50 1 d PR B 2
C51 C 0.6160(3) 0.24550(14) 0.6447(3) 0.0300(11) Uani 1 1 d . . .
C52 C 0.5838(3) 0.20592(14) 0.6340(4) 0.0331(11) Uani 1 1 d . . .
H52 H 0.6298 0.1888 0.6636 0.040 Uiso 1 1 calc R . .
C53 C 0.5562(4) 0.19437(18) 0.5469(4) 0.0447(14) Uani 1 1 d . . .
H53A H 0.6035 0.1984 0.5256 0.054 Uiso 1 1 calc R . .
H53B H 0.5431 0.1673 0.5431 0.054 Uiso 1 1 calc R . .
C54 C 0.4804(4) 0.2158(2) 0.4971(4) 0.0478(17) Uani 1 1 d D . .
H54A H 0.4909 0.2430 0.5051 0.057 Uiso 1 1 calc R . .
H54B H 0.4312 0.2095 0.5142 0.057 Uiso 1 1 calc R . .
C55 C 0.4613(4) 0.2067(2) 0.4109(5) 0.090(3) Uani 1 1 d DU . .
C56 C 0.4257(6) 0.2331(3) 0.3560(5) 0.098(3) Uani 1 1 d DU . .
H56 H 0.4134 0.2569 0.3732 0.118 Uiso 1 1 calc R . .
C57 C 0.4067(8) 0.2270(4) 0.2768(5) 0.142(4) Uani 1 1 d DU . .
H57 H 0.3831 0.2460 0.2397 0.170 Uiso 1 1 calc R . .
C58 C 0.4239(13) 0.1915(4) 0.2538(7) 0.247(8) Uani 1 1 d DU . .
H58 H 0.4047 0.1853 0.1997 0.296 Uiso 1 1 calc R . .
C59 C 0.4673(14) 0.1650(5) 0.3058(6) 0.275(8) Uani 1 1 d DU . .
H59 H 0.4863 0.1426 0.2882 0.331 Uiso 1 1 calc R . .
C60 C 0.4826(11) 0.1721(4) 0.3857(6) 0.206(7) Uani 1 1 d DU . .
H60 H 0.5075 0.1533 0.4229 0.247 Uiso 1 1 calc R . .
C61 C 0.3121(3) 0.27294(14) 0.6573(2) 0.0210(9) Uani 1 1 d . . .
C62 C 0.2171(3) 0.27306(14) 0.6296(3) 0.0240(9) Uani 1 1 d . . .
H62 H 0.1973 0.2573 0.6665 0.029 Uiso 1 1 calc R . .
C63 C 0.1840(3) 0.25556(17) 0.5480(3) 0.0337(12) Uani 1 1 d . . .
H63A H 0.1220 0.2559 0.5316 0.040 Uiso 1 1 calc R . .
H63B H 0.2021 0.2291 0.5510 0.040 Uiso 1 1 calc R . .
C64 C 0.2138(3) 0.2755(2) 0.4850(3) 0.0388(14) Uani 1 1 d D . .
H64A H 0.1991 0.3024 0.4832 0.047 Uiso 1 1 calc R . .
H64B H 0.2754 0.2734 0.4979 0.047 Uiso 1 1 calc R . .
C65 C 0.1723(4) 0.2577(2) 0.4067(4) 0.0764(16) Uani 1 1 d DU . .
C66 C 0.0969(5) 0.2718(3) 0.3602(4) 0.102(2) Uani 1 1 d DU . .
H66 H 0.0746 0.2932 0.3783 0.123 Uiso 1 1 calc R . .
C67 C 0.0520(6) 0.2568(3) 0.2890(5) 0.133(3) Uani 1 1 d DU . .
H67 H 0.0003 0.2668 0.2574 0.160 Uiso 1 1 calc R . .
C68 C 0.0905(7) 0.2252(3) 0.2677(6) 0.148(3) Uani 1 1 d DU . .
H68 H 0.0620 0.2136 0.2193 0.178 Uiso 1 1 calc R . .
C69 C 0.1657(7) 0.2096(3) 0.3105(6) 0.140(3) Uani 1 1 d DU . .
H69 H 0.1880 0.1880 0.2933 0.168 Uiso 1 1 calc R . .
C70 C 0.2074(6) 0.2276(3) 0.3811(5) 0.105(2) Uani 1 1 d DU . .
H70 H 0.2607 0.2187 0.4116 0.126 Uiso 1 1 calc R . .
C71 C 0.2818(3) 0.42079(14) 0.6861(3) 0.0267(10) Uani 1 1 d . . .
C72 C 0.2624(3) 0.46238(14) 0.6948(3) 0.0300(11) Uani 1 1 d D . .
H72 H 0.2157 0.4647 0.7184 0.036 Uiso 1 1 calc R . .
C73 C 0.2384(4) 0.48193(16) 0.6150(3) 0.0386(13) Uani 1 1 d D . .
H73A H 0.2271 0.5086 0.6222 0.046 Uiso 1 1 calc R . .
H73B H 0.2865 0.4807 0.5939 0.046 Uiso 1 1 calc R . .
C74 C 0.1632(4) 0.46513(18) 0.5566(3) 0.0429(14) Uani 1 1 d D . .
H74A H 0.1150 0.4674 0.5772 0.051 Uiso 1 1 calc R . .
H74B H 0.1738 0.4381 0.5521 0.051 Uiso 1 1 calc R . .
C75 C 0.1385(4) 0.48218(18) 0.4747(3) 0.0508(16) Uani 1 1 d DU . .
C76 C 0.0805(6) 0.4643(3) 0.4135(4) 0.070(2) Uani 1 1 d DU . .
H76 H 0.0581 0.4411 0.4235 0.084 Uiso 1 1 calc R . .
C77 C 0.0540(6) 0.4784(3) 0.3394(5) 0.081(3) Uani 1 1 d DU . .
H77 H 0.0128 0.4656 0.2993 0.098 Uiso 1 1 calc R . .
C78 C 0.0881(6) 0.5118(3) 0.3231(5) 0.085(3) Uani 1 1 d DU . .
H78 H 0.0693 0.5221 0.2719 0.102 Uiso 1 1 calc R . .
C79 C 0.1484(6) 0.5299(2) 0.3802(4) 0.076(2) Uani 1 1 d DU . .
H79 H 0.1727 0.5523 0.3689 0.091 Uiso 1 1 calc R . .
C80 C 0.1739(6) 0.5148(2) 0.4560(4) 0.067(2) Uani 1 1 d DU . .
H80 H 0.2165 0.5272 0.4956 0.080 Uiso 1 1 calc R . .
C81 C 0.5713(3) 0.48377(15) 0.6960(3) 0.0296(11) Uani 1 1 d . . .
C82 C 0.6406(3) 0.51024(16) 0.6894(4) 0.0401(13) Uani 1 1 d DU . .
H82 H 0.6675 0.5226 0.7408 0.048 Uiso 1 1 calc R . .
C83 C 0.5983(5) 0.5400(2) 0.6268(4) 0.069(2) Uani 1 1 d DU . .
H83A H 0.6416 0.5562 0.6165 0.082 Uiso 1 1 calc R . .
H83B H 0.5606 0.5559 0.6462 0.082 Uiso 1 1 calc R . .
C84 C 0.5477(7) 0.5203(2) 0.5505(4) 0.119(5) Uani 1 1 d DU . .
H84A H 0.5859 0.5032 0.5344 0.143 Uiso 1 1 calc R . .
H84B H 0.5041 0.5047 0.5621 0.143 Uiso 1 1 calc R . .
C85 C 0.5052(6) 0.54547(17) 0.4814(3) 0.160(3) Uani 1 1 d DU . .
C86 C 0.5504(8) 0.5646(3) 0.4414(6) 0.199(4) Uani 1 1 d DU . .
H86 H 0.6097 0.5625 0.4595 0.239 Uiso 1 1 calc R . .
C87 C 0.5155(8) 0.5864(5) 0.3771(8) 0.218(4) Uani 1 1 d DU . .
H87 H 0.5487 0.5971 0.3482 0.262 Uiso 1 1 calc R . .
C88 C 0.4294(8) 0.5922(5) 0.3560(9) 0.231(4) Uani 1 1 d DU . .
H88 H 0.4044 0.6091 0.3146 0.278 Uiso 1 1 calc R . .
C89 C 0.3795(9) 0.5746(4) 0.3924(9) 0.210(4) Uani 1 1 d DU . .
H89 H 0.3210 0.5792 0.3768 0.252 Uiso 1 1 calc R . .
C90 C 0.4156(7) 0.5496(4) 0.4530(8) 0.180(4) Uani 1 1 d DU . .
H90 H 0.3810 0.5354 0.4756 0.216 Uiso 1 1 calc R . .
C91 C 0.7767(3) 0.37678(14) 0.6506(2) 0.0207(9) Uani 1 1 d . . .
C92 C 0.8432(3) 0.35248(13) 0.6334(3) 0.0227(9) Uani 1 1 d . . .
H92 H 0.8966 0.3566 0.6766 0.027 Uiso 1 1 calc R . .
C93 C 0.8592(3) 0.36415(14) 0.5564(3) 0.0251(9) Uani 1 1 d . . .
H93A H 0.8854 0.3892 0.5640 0.030 Uiso 1 1 calc R . .
H93B H 0.9002 0.3465 0.5462 0.030 Uiso 1 1 calc R . .
C94 C 0.7828(3) 0.36548(18) 0.4839(3) 0.0329(12) Uani 1 1 d . . .
H94A H 0.7418 0.3832 0.4938 0.040 Uiso 1 1 calc R . .
H94B H 0.8004 0.3756 0.4400 0.040 Uiso 1 1 calc R . .
C95 C 0.7390(3) 0.32832(17) 0.4584(3) 0.0388(14) Uani 1 1 d D . .
C96 C 0.7789(4) 0.29917(18) 0.4348(4) 0.0489(17) Uani 1 1 d D . .
H96 H 0.8340 0.3027 0.4316 0.059 Uiso 1 1 calc R . .
C97 C 0.7405(4) 0.2645(2) 0.4153(5) 0.063(2) Uani 1 1 d D . .
H97 H 0.7693 0.2447 0.3994 0.076 Uiso 1 1 calc R . .
C98 C 0.6601(4) 0.2591(2) 0.4191(5) 0.059(2) Uani 1 1 d D . .
H98 H 0.6340 0.2354 0.4062 0.071 Uiso 1 1 calc R . .
C99 C 0.6176(4) 0.28788(19) 0.4415(4) 0.0547(19) Uani 1 1 d D . .
H99 H 0.5617 0.2845 0.4423 0.066 Uiso 1 1 calc R . .
C100 C 0.6578(3) 0.3216(2) 0.4627(4) 0.0441(15) Uani 1 1 d D . .
H100 H 0.6297 0.3410 0.4808 0.053 Uiso 1 1 calc R . .
O110 O 0.1675(2) 0.33467(14) -0.0454(2) 0.0393(10) Uani 1 1 d . . .
O111 O 0.0606(3) 0.30109(13) -0.0399(2) 0.0367(9) Uani 1 1 d . . .
C110 C 0.1303(3) 0.31755(15) -0.0075(3) 0.0294(10) Uani 1 1 d D . .
C111 C 0.1660(3) 0.31682(15) 0.0793(3) 0.0391(13) Uani 1 1 d DU . .
S110 S 0.26144(8) 0.33711(5) 0.12009(7) 0.0338(3) Uani 1 1 d DU . .
C112 C 0.1343(5) 0.3030(3) 0.1350(4) 0.081(3) Uani 1 1 d DU . .
H112 H 0.0811 0.2912 0.1239 0.098 Uiso 1 1 calc R . .
C113 C 0.1891(5) 0.3080(3) 0.2107(4) 0.077(3) Uani 1 1 d DU . .
H113 H 0.1770 0.2998 0.2564 0.093 Uiso 1 1 calc R . .
C114 C 0.2608(4) 0.3257(2) 0.2123(3) 0.0440(16) Uani 1 1 d DU . .
C115 C 0.3294(4) 0.3376(2) 0.2798(3) 0.0391(14) Uani 1 1 d DU . .
S111 S 0.32996(9) 0.32476(6) 0.37306(7) 0.0475(4) Uani 1 1 d U . .
C116 C 0.3965(4) 0.3599(2) 0.2826(3) 0.0436(14) Uani 1 1 d U . .
H116 H 0.4078 0.3691 0.2372 0.052 Uiso 1 1 calc R . .
C117 C 0.4473(4) 0.3681(2) 0.3593(3) 0.0439(15) Uani 1 1 d U . .
H117 H 0.4955 0.3837 0.3713 0.053 Uiso 1 1 calc R . .
C118 C 0.4185(3) 0.35073(16) 0.4144(3) 0.0298(11) Uani 1 1 d U . .
C119 C 0.4517(3) 0.35294(16) 0.4998(3) 0.0291(11) Uani 1 1 d . . .
O112 O 0.5119(3) 0.37387(16) 0.5316(2) 0.0494(12) Uani 1 1 d . . .
O113 O 0.4192(3) 0.33360(16) 0.5415(2) 0.0509(12) Uani 1 1 d . . .
O250 O 0.5192(3) 0.42927(13) 0.8437(3) 0.0452(11) Uani 1 1 d . . .
O25A O 0.5173(4) 0.40889(15) 0.9623(3) 0.0562(14) Uani 1 1 d . . .
C25A C 0.5150(4) 0.43424(17) 0.9115(3) 0.0419(14) Uani 1 1 d DU . .
C25B C 0.5019(4) 0.47403(18) 0.9363(3) 0.0465(15) Uani 1 1 d DU . .
C25C C 0.5088(7) 0.5063(2) 0.8994(5) 0.073(2) Uani 1 1 d DU . .
H25C H 0.5246 0.5073 0.8529 0.087 Uiso 1 1 calc R . .
C25D C 0.4899(7) 0.5383(2) 0.9374(5) 0.080(2) Uani 1 1 d DU . .
H25D H 0.4865 0.5630 0.9172 0.096 Uiso 1 1 calc R . .
C25E C 0.4770(5) 0.52879(19) 1.0084(4) 0.0595(19) Uani 1 1 d D . .
C25F C 0.4530(5) 0.55454(18) 1.0590(4) 0.064(2) Uani 1 1 d D . .
C25G C 0.4060(8) 0.5479(2) 1.1068(7) 0.105(4) Uani 1 1 d D . .
H25G H 0.3838 0.5240 1.1126 0.126 Uiso 1 1 calc R . .
C25H C 0.3928(8) 0.5803(3) 1.1478(7) 0.106(4) Uani 1 1 d D . .
H25H H 0.3611 0.5804 1.1836 0.127 Uiso 1 1 calc R . .
C25I C 0.4302(7) 0.6105(2) 1.1300(5) 0.068(3) Uani 1 1 d D . .
C25J C 0.4291(8) 0.6496(2) 1.1596(5) 0.076(3) Uani 1 1 d D . .
O25B O 0.4777(5) 0.67154(16) 1.1396(5) 0.092(2) Uani 1 1 d . . .
O25C O 0.3869(5) 0.65722(16) 1.2027(4) 0.085(2) Uani 1 1 d . . .
S25A S 0.47483(13) 0.48154(5) 1.01947(10) 0.0475(4) Uani 1 1 d DU . .
S25B S 0.48022(17) 0.60034(5) 1.06476(14) 0.0694(6) Uani 1 1 d D . .
O300 O 0.0789(3) 0.73597(12) 0.3610(3) 0.0385(9) Uani 1 1 d . . .
O301 O 0.0203(3) 0.77829(12) 0.4205(2) 0.0424(10) Uani 1 1 d . . .
C300 C 0.0490(3) 0.74652(16) 0.4138(3) 0.0329(12) Uani 1 1 d . . .
C301 C 0.0448(3) 0.71797(14) 0.4744(3) 0.0280(10) Uani 1 1 d D . .
C302 C 0.0357(3) 0.72397(18) 0.5459(3) 0.0366(12) Uani 1 1 d D . .
H302 H 0.0300 0.7481 0.5659 0.044 Uiso 1 1 calc R . .
C303 C 0.0358(4) 0.69077(18) 0.5871(4) 0.0410(14) Uani 1 1 d D . .
H303 H 0.0284 0.6902 0.6375 0.049 Uiso 1 1 calc R . .
S300 S 0.05561(9) 0.67161(4) 0.45760(9) 0.0375(3) Uani 1 1 d . . .
C304 C 0.0474(3) 0.65952(15) 0.5493(4) 0.0375(12) Uani 1 1 d D . .
C305 C 0.0445(3) 0.62055(18) 0.5692(4) 0.0489(15) Uani 1 1 d D . .
C306 C 0.0605(6) 0.5899(2) 0.5288(6) 0.086(2) Uani 1 1 d D . .
H306 H 0.0765 0.5914 0.4825 0.103 Uiso 1 1 calc R . .
C307 C 0.0501(5) 0.5563(2) 0.5649(6) 0.073(2) Uani 1 1 d D . .
H307 H 0.0583 0.5326 0.5446 0.088 Uiso 1 1 calc R . .
C308 C 0.0278(4) 0.56012(19) 0.6301(5) 0.0553(19) Uani 1 1 d D . .
C309 C 0.0090(6) 0.5299(2) 0.6791(7) 0.073(3) Uani 1 1 d D . .
O302 O 0.0134(5) 0.49724(17) 0.6589(5) 0.100(2) Uani 1 1 d . . .
O303 O -0.0062(5) 0.5399(2) 0.7420(4) 0.096(2) Uani 1 1 d . . .
S301 S 0.01987(12) 0.60670(5) 0.65104(11) 0.0506(4) Uani 1 1 d D . .
O400 O 0.03138(19) 0.32483(9) -0.30690(17) 0.0207(6) Uani 1 1 d . . .
O401 O 0.5628(2) 0.36394(10) 0.80165(18) 0.0246(7) Uani 1 1 d . . .
O403 O 0.4997(2) 0.24375(10) 0.8234(2) 0.0311(8) Uani 1 1 d . . .
O404 O 0.6248(3) 0.42640(13) 0.5213(2) 0.0383(10) Uani 1 1 d . . .
O405 O -0.0418(2) 0.43472(10) -0.3030(2) 0.0249(7) Uani 1 1 d . . .
O406 O 0.9461(2) 0.89104(10) 0.3702(2) 0.0260(7) Uani 1 1 d . . .
O407 O 0.1401(3) 0.00556(13) 0.2198(3) 0.0529(14) Uani 1 1 d . . .
O408 O 0.2220(3) 0.69532(15) 0.3983(4) 0.0603(14) Uani 1 1 d . . .
O413 O 0.3653(6) 0.1718(3) 0.7533(8) 0.154(4) Uani 1 1 d . . .
O420 O 0.0571(6) 0.3557(4) 0.4901(4) 0.163(5) Uani 1 1 d U . .
O450 O 0.2422(3) 0.37119(17) 0.5189(3) 0.0580(13) Uani 1 1 d DU . .
C450 C 0.2877(6) 0.3992(3) 0.5084(6) 0.057(3) Uani 0.50 1 d PDU C 1
H450 H 0.3238 0.4075 0.5573 0.069 Uiso 0.50 1 calc PR C 1
N450 N 0.2994(7) 0.4198(3) 0.4501(5) 0.064(3) Uani 0.50 1 d PDU C 1
C451 C 0.2421(12) 0.4181(6) 0.3730(6) 0.102(5) Uani 0.50 1 d PDU C 1
H45A H 0.2644 0.4015 0.3407 0.153 Uiso 0.50 1 calc PR C 1
H45B H 0.2343 0.4433 0.3501 0.153 Uiso 0.50 1 calc PR C 1
H45C H 0.1881 0.4085 0.3751 0.153 Uiso 0.50 1 calc PR C 1
C452 C 0.3692(9) 0.4472(4) 0.4626(11) 0.097(4) Uani 0.50 1 d PDU C 1
H45D H 0.3825 0.4576 0.5154 0.146 Uiso 0.50 1 calc PR C 1
H45E H 0.3522 0.4674 0.4241 0.146 Uiso 0.50 1 calc PR C 1
H45F H 0.4186 0.4346 0.4563 0.146 Uiso 0.50 1 calc PR C 1
C45A C 0.2687(7) 0.3923(4) 0.4798(6) 0.068(3) Uani 0.50 1 d PDU C 2
H45G H 0.3217 0.4038 0.5024 0.081 Uiso 0.50 1 calc PR C 2
N45A N 0.2266(8) 0.3999(4) 0.4068(6) 0.082(3) Uani 0.50 1 d PDU C 2
C45B C 0.1522(8) 0.3789(5) 0.3670(7) 0.104(5) Uani 0.50 1 d PDU C 2
H45H H 0.1187 0.3748 0.4025 0.156 Uiso 0.50 1 calc PR C 2
H45I H 0.1683 0.3547 0.3503 0.156 Uiso 0.50 1 calc PR C 2
H45J H 0.1191 0.3929 0.3210 0.156 Uiso 0.50 1 calc PR C 2
C45C C 0.2596(13) 0.4304(6) 0.3690(13) 0.122(5) Uani 0.50 1 d PDU C 2
H45K H 0.3083 0.4417 0.4071 0.182 Uiso 0.50 1 calc PR C 2
H45L H 0.2161 0.4494 0.3496 0.182 Uiso 0.50 1 calc PR C 2
H45M H 0.2762 0.4203 0.3251 0.182 Uiso 0.50 1 calc PR C 2
O460 O 0.2445(4) 0.24286(19) -0.0326(3) 0.0685(16) Uani 1 1 d DU . .
C460 C 0.1780(6) 0.2289(3) -0.0208(5) 0.098(3) Uani 1 1 d DU . .
H460 H 0.1294 0.2266 -0.0648 0.118 Uiso 1 1 calc R . .
N460 N 0.1725(5) 0.2175(3) 0.0479(5) 0.110(3) Uani 1 1 d DU . .
C461 C 0.2435(9) 0.2182(6) 0.1178(8) 0.190(8) Uani 1 1 d DU . .
H46A H 0.2451 0.1950 0.1473 0.286 Uiso 1 1 calc R . .
H46B H 0.2385 0.2396 0.1502 0.286 Uiso 1 1 calc R . .
H46C H 0.2952 0.2205 0.1034 0.286 Uiso 1 1 calc R . .
C462 C 0.0964(7) 0.2011(6) 0.0558(9) 0.182(9) Uani 1 1 d DU . .
H46D H 0.0662 0.1883 0.0071 0.273 Uiso 1 1 calc R . .
H46E H 0.0609 0.2209 0.0666 0.273 Uiso 1 1 calc R . .
H46F H 0.1106 0.1831 0.0990 0.273 Uiso 1 1 calc R . .
O490 O 0.7001(8) 0.0591(2) 0.2639(7) 0.071(4) Uani 0.50 1 d PDU D 1
C490 C 0.7236(8) 0.0891(3) 0.2998(8) 0.064(4) Uani 0.50 1 d PDU D 1
H490 H 0.7656 0.1031 0.2866 0.076 Uiso 0.50 1 calc PR D 1
N490 N 0.6940(7) 0.1027(3) 0.3549(7) 0.071(4) Uani 0.50 1 d PDU D 1
C491 C 0.6389(11) 0.0793(6) 0.3798(15) 0.152(10) Uani 0.50 1 d PDU D 1
H49A H 0.6171 0.0597 0.3408 0.228 Uiso 0.50 1 calc PR D 1
H49B H 0.5923 0.0943 0.3859 0.228 Uiso 0.50 1 calc PR D 1
H49C H 0.6692 0.0678 0.4300 0.228 Uiso 0.50 1 calc PR D 1
C492 C 0.7184(12) 0.1397(5) 0.3877(18) 0.170(17) Uani 0.50 1 d PDU D 1
H49D H 0.7796 0.1416 0.4055 0.255 Uiso 0.50 1 calc PR D 1
H49E H 0.6968 0.1437 0.4320 0.255 Uiso 0.50 1 calc PR D 1
H49F H 0.6952 0.1587 0.3475 0.255 Uiso 0.50 1 calc PR D 1
O49A O 0.717(3) 0.1297(13) 0.375(3) 0.243(18) Uani 0.50 1 d PU E 2
O500 O 0.7245(4) 0.5009(2) 0.5104(4) 0.084(2) Uani 1 1 d DU . .
C500 C 0.7959(5) 0.4882(3) 0.5163(5) 0.076(3) Uani 1 1 d DU . .
H500 H 0.8393 0.4928 0.5636 0.091 Uiso 1 1 calc R . .
N500 N 0.8153(4) 0.4688(2) 0.4614(4) 0.080(2) Uani 1 1 d DU . .
C501 C 0.7523(8) 0.4619(4) 0.3887(6) 0.122(5) Uani 1 1 d DU . .
H50A H 0.7442 0.4845 0.3562 0.184 Uiso 1 1 calc R . .
H50B H 0.6996 0.4553 0.3985 0.184 Uiso 1 1 calc R . .
H50C H 0.7700 0.4412 0.3616 0.184 Uiso 1 1 calc R . .
C502 C 0.9010(5) 0.4595(3) 0.4692(6) 0.090(3) Uani 1 1 d DU . .
H50D H 0.9377 0.4701 0.5179 0.135 Uiso 1 1 calc R . .
H50E H 0.9162 0.4697 0.4248 0.135 Uiso 1 1 calc R . .
H50F H 0.9075 0.4322 0.4703 0.135 Uiso 1 1 calc R . .
O510 O 0.5348(8) 0.4565(3) 0.3813(6) 0.080(3) Uani 0.50 1 d PDU . .
C510 C 0.5440(9) 0.4854(3) 0.3469(6) 0.068(3) Uani 0.50 1 d PDU . .
H510 H 0.5372 0.5090 0.3685 0.082 Uiso 0.50 1 calc PR . .
N510 N 0.5632(8) 0.4840(3) 0.2799(6) 0.068(3) Uani 0.50 1 d PDU . .
C511 C 0.5680(13) 0.4494(4) 0.2406(10) 0.081(4) Uani 0.50 1 d PDU . .
H51A H 0.5587 0.4284 0.2721 0.122 Uiso 0.50 1 calc PR . .
H51B H 0.6236 0.4470 0.2336 0.122 Uiso 0.50 1 calc PR . .
H51C H 0.5251 0.4491 0.1894 0.122 Uiso 0.50 1 calc PR . .
C512 C 0.5757(11) 0.5194(4) 0.2459(9) 0.066(3) Uani 0.50 1 d PDU . .
H51D H 0.5910 0.5149 0.1982 0.100 Uiso 0.50 1 calc PR . .
H51E H 0.6207 0.5333 0.2834 0.100 Uiso 0.50 1 calc PR . .
H51F H 0.5238 0.5340 0.2331 0.100 Uiso 0.50 1 calc PR . .
O530 O 0.6268(5) 0.6545(3) 0.4326(7) 0.120(4) Uani 1 1 d DU . .
C530 C 0.6954(5) 0.6587(3) 0.4183(7) 0.095(4) Uani 1 1 d DU . .
H530 H 0.6947 0.6703 0.3705 0.114 Uiso 1 1 calc R . .
N530 N 0.7683(5) 0.6478(3) 0.4665(6) 0.116(4) Uani 1 1 d DU . .
C531 C 0.7718(11) 0.6293(5) 0.5382(8) 0.181(9) Uani 1 1 d DU . .
H53C H 0.7154 0.6211 0.5365 0.271 Uiso 1 1 calc R . .
H53D H 0.7937 0.6465 0.5821 0.271 Uiso 1 1 calc R . .
H53E H 0.8086 0.6074 0.5450 0.271 Uiso 1 1 calc R . .
C532 C 0.8434(7) 0.6551(5) 0.4440(12) 0.197(10) Uani 1 1 d DU . .
H53F H 0.8770 0.6322 0.4504 0.296 Uiso 1 1 calc R . .
H53G H 0.8763 0.6749 0.4772 0.296 Uiso 1 1 calc R . .
H53H H 0.8273 0.6631 0.3892 0.296 Uiso 1 1 calc R . .
C520 C 1.0117(10) 0.8765(4) 0.8485(6) 0.114(5) Uani 1 1 d DU . .
H52Y H 1.0498 0.8591 0.8807 0.137 Uiso 0.50 1 calc PR F 1
H52Z H 1.0558 0.8621 0.8819 0.137 Uiso 0.50 1 d PR F 2
N520 N 0.9622(7) 0.8961(3) 0.8770(5) 0.088(3) Uani 1 1 d U J .
C521 C 0.9642(6) 0.8966(3) 0.9588(5) 0.072(3) Uani 1 1 d U . .
H52A H 1.0007 0.8765 0.9873 0.108 Uiso 1 1 calc R J .
H52B H 0.9074 0.8929 0.9621 0.108 Uiso 1 1 calc R . .
H52C H 0.9858 0.9208 0.9821 0.108 Uiso 1 1 calc R . .
C522 C 0.8971(10) 0.9222(5) 0.8283(7) 0.144(6) Uani 1 1 d U . .
H52D H 0.8613 0.9087 0.7828 0.216 Uiso 1 1 calc R J .
H52E H 0.9245 0.9431 0.8106 0.216 Uiso 1 1 calc R . .
H52F H 0.8628 0.9318 0.8596 0.216 Uiso 1 1 calc R . .
O570 O 0.3195(10) 0.1547(5) -0.0024(12) 0.187(11) Uani 0.50 1 d PDU G 1
C570 C 0.3888(8) 0.1469(5) 0.0450(10) 0.182(9) Uani 0.50 1 d PDU G 1
H570 H 0.3967 0.1233 0.0706 0.219 Uiso 0.50 1 calc PR G 1
N570 N 0.4528(8) 0.1714(4) 0.0604(9) 0.198(10) Uani 0.50 1 d PDU G 1
C571 C 0.4519(18) 0.2028(5) 0.0118(12) 0.129(11) Uani 0.50 1 d PDU G 1
H57A H 0.4018 0.2019 -0.0339 0.194 Uiso 0.50 1 calc PR G 1
H57B H 0.5021 0.2024 -0.0055 0.194 Uiso 0.50 1 calc PR G 1
H57C H 0.4514 0.2258 0.0413 0.194 Uiso 0.50 1 calc PR G 1
C572 C 0.5308(8) 0.1587(7) 0.1141(10) 0.137(11) Uani 0.50 1 d PDU G 1
H57D H 0.5515 0.1774 0.1555 0.205 Uiso 0.50 1 calc PR G 1
H57E H 0.5721 0.1553 0.0860 0.205 Uiso 0.50 1 calc PR G 1
H57F H 0.5220 0.1349 0.1374 0.205 Uiso 0.50 1 calc PR G 1
O580 O 0.1993(8) 0.8370(5) -0.0398(9) 0.105(5) Uani 0.50 1 d PDU H 1
C580 C 0.2604(10) 0.8190(7) -0.0492(8) 0.112(4) Uani 0.50 1 d PDU H 1
H580 H 0.3089 0.8166 -0.0052 0.134 Uiso 0.50 1 calc PR H 1
N580 N 0.2625(9) 0.8030(5) -0.1165(7) 0.112(4) Uani 0.50 1 d PDU H 1
C581 C 0.1983(11) 0.8140(8) -0.1873(9) 0.107(6) Uani 0.50 1 d PDU H 1
H58A H 0.1472 0.8208 -0.1747 0.161 Uiso 0.50 1 calc PR H 1
H58B H 0.1863 0.7930 -0.2243 0.161 Uiso 0.50 1 calc PR H 1
H58C H 0.2178 0.8355 -0.2108 0.161 Uiso 0.50 1 calc PR H 1
C582 C 0.3235(12) 0.7740(6) -0.1147(13) 0.115(6) Uani 0.50 1 d PDU H 1
H58D H 0.3663 0.7738 -0.0633 0.172 Uiso 0.50 1 calc PR H 1
H58E H 0.3502 0.7788 -0.1554 0.172 Uiso 0.50 1 calc PR H 1
H58F H 0.2954 0.7496 -0.1242 0.172 Uiso 0.50 1 calc PR H 1
O581 O 0.0733(11) 0.8734(7) -0.3510(9) 0.125(8) Uani 0.50 1 d P I 1
O52A O 1.0085(16) 0.8808(7) 0.7745(10) 0.144(8) Uani 0.50 1 d PDU J 1
O590 O -0.0702(10) 0.0872(6) 0.0172(8) 0.123(5) Uani 0.50 1 d PDU K 1
C590 C -0.0890(7) 0.0875(8) 0.0796(9) 0.138(6) Uani 0.50 1 d PDU K 1
H590 H -0.0476 0.0877 0.1293 0.165 Uiso 0.50 1 calc PR K 1
N590 N -0.1697(7) 0.0875(5) 0.0722(7) 0.107(4) Uani 0.50 1 d PDU K 1
C591 C -0.2220(11) 0.0967(4) -0.0042(8) 0.134(8) Uani 0.50 1 d PDU K 1
H59A H -0.2144 0.1232 -0.0148 0.202 Uiso 0.50 1 calc PR K 1
H59B H -0.2807 0.0923 -0.0074 0.202 Uiso 0.50 1 calc PR K 1
H59C H -0.2071 0.0811 -0.0428 0.202 Uiso 0.50 1 calc PR K 1
C592 C -0.2044(12) 0.0766(4) 0.1332(9) 0.099(5) Uani 0.50 1 d PDU K 1
H59D H -0.1609 0.0645 0.1757 0.149 Uiso 0.50 1 calc PR K 1
H59E H -0.2507 0.0590 0.1120 0.149 Uiso 0.50 1 calc PR K 1
H59F H -0.2253 0.0988 0.1533 0.149 Uiso 0.50 1 calc PR K 1
O592 O 0.2020(9) 0.6201(4) 0.3499(9) 0.070(4) Uani 0.50 1 d PU L 1
O593 O 1.043(2) 0.6095(8) 0.251(2) 0.180(13) Uani 0.50 1 d PU M 1
O596 O -0.2612(10) 0.1209(3) -0.2244(8) 0.088(4) Uani 0.50 1 d PU N 1
O597 O -0.0232(18) 0.0196(7) 0.0274(10) 0.156(10) Uani 0.50 1 d PU O 1
C33 C -0.2000(6) 0.4248(3) -0.0523(6) 0.026(2) Uani 0.50 1 d PU P 1
H33A H -0.1629 0.4076 -0.0136 0.032 Uiso 0.50 1 calc PR P 1
H33B H -0.1719 0.4494 -0.0460 0.032 Uiso 0.50 1 calc PR P 1
C34 C -0.2799(6) 0.4291(4) -0.0316(8) 0.050(3) Uani 0.50 1 d PDU P 1
H34A H -0.3055 0.4043 -0.0305 0.059 Uiso 0.50 1 calc PR P 1
H34B H -0.3200 0.4445 -0.0717 0.059 Uiso 0.50 1 calc PR P 1
C35 C -0.2610(5) 0.4483(3) 0.0504(6) 0.051(3) Uani 0.50 1 d PDU P 1
C36 C -0.2141(8) 0.4302(3) 0.1171(5) 0.060(3) Uani 0.50 1 d PDU P 1
H36 H -0.1933 0.4058 0.1138 0.071 Uiso 0.50 1 calc PR P 1
C37 C -0.1974(8) 0.4477(3) 0.1893(6) 0.067(3) Uani 0.50 1 d PDU P 1
H37 H -0.1683 0.4349 0.2361 0.080 Uiso 0.50 1 calc PR P 1
C38 C -0.2247(9) 0.4849(3) 0.1914(7) 0.082(3) Uani 0.50 1 d PDU P 1
H38 H -0.2063 0.4984 0.2391 0.098 Uiso 0.50 1 calc PR P 1
C39 C -0.2772(10) 0.5020(3) 0.1267(6) 0.079(3) Uani 0.50 1 d PDU P 1
H39 H -0.3021 0.5255 0.1310 0.095 Uiso 0.50 1 calc PR P 1
C40 C -0.2934(8) 0.4844(3) 0.0540(7) 0.068(3) Uani 0.50 1 d PDU P 1
H40 H -0.3258 0.4966 0.0077 0.082 Uiso 0.50 1 calc PR P 1
C43 C -0.1837(7) 0.2063(3) -0.1065(3) 0.096(4) Uani 1 1 d DU Q 1
C44 C -0.2371(8) 0.2239(3) -0.0620(5) 0.055(3) Uani 0.50 1 d PDU Q 1
H44E H -0.2968 0.2200 -0.0917 0.066 Uiso 0.50 1 calc PR Q 1
H44F H -0.2266 0.2512 -0.0586 0.066 Uiso 0.50 1 calc PR Q 1
C45 C -0.2209(5) 0.2084(3) 0.0203(5) 0.067(4) Uani 0.50 1 d PDU Q 1
C46 C -0.2729(8) 0.1819(3) 0.0351(7) 0.091(5) Uani 0.50 1 d PDU Q 1
H46 H -0.3188 0.1732 -0.0068 0.109 Uiso 0.50 1 calc PR Q 1
C47 C -0.2611(8) 0.1673(5) 0.1087(7) 0.102(6) Uani 0.50 1 d PDU Q 1
H47 H -0.2996 0.1496 0.1174 0.123 Uiso 0.50 1 calc PR Q 1
C48 C -0.1924(10) 0.1787(5) 0.1701(8) 0.111(6) Uani 0.50 1 d PDU Q 1
H48 H -0.1807 0.1670 0.2198 0.133 Uiso 0.50 1 calc PR Q 1
C49 C -0.1420(11) 0.2066(5) 0.1586(7) 0.093(6) Uani 0.50 1 d PDU Q 1
H49 H -0.0989 0.2163 0.2017 0.111 Uiso 0.50 1 calc PR Q 1
C50 C -0.1533(9) 0.2211(5) 0.0842(7) 0.082(5) Uani 0.50 1 d PDU Q 1
H50 H -0.1158 0.2394 0.0761 0.098 Uiso 0.50 1 calc PR Q 1
O57A O 0.4219(19) 0.1008(13) 0.151(3) 0.183(15) Uani 0.25 1 d PU R 2
O57B O 0.6003(12) 0.6801(6) 0.0486(13) 0.126(6) Uani 0.50 1 d PU S 2
O58A O 0.3181(6) 0.8590(4) 0.0131(5) 0.060(3) Uani 0.50 1 d P T 2
O58C O 0.1529(14) 0.8461(11) -0.2357(18) 0.105(10) Uani 0.25 1 d PU U 2
O520 O 1.0629(11) 0.8519(5) 0.8915(8) 0.107(5) Uani 0.50 1 d PDU J 2
O59A O -0.1196(11) 0.1215(4) -0.1205(10) 0.054(5) Uani 0.25 1 d PDU V 2
H59H H -0.0892 0.1396 -0.0991 0.081 Uiso 0.50 1 calc PR V 2
C59A C -0.1571(12) 0.1041(5) -0.0637(12) 0.077(13) Uani 0.25 1 d PD V 2
H59I H -0.1236 0.0823 -0.0394 0.115 Uiso 0.25 1 calc PR V 2
H58J H -0.2144 0.0961 -0.0911 0.115 Uiso 0.25 1 calc PR V 2
H59K H -0.1579 0.1223 -0.0232 0.115 Uiso 0.25 1 calc PR V 2
O59C O 1.0592(10) 0.6124(3) 0.2588(13) 0.079(5) Uani 0.50 1 d PU W 2
O59D O 0.2156(14) 0.6202(4) 0.3959(14) 0.120(8) Uani 0.50 1 d PU X 2
O56A O -0.0396(5) 0.0017(4) 0.0034(7) 0.068(3) Uani 0.50 1 d PDU Y 2
C56A C 0.0291(6) 0.0188(5) 0.0221(7) 0.070(4) Uani 0.50 1 d PDU Y 2
H56G H 0.0565 0.0208 0.0767 0.084 Uiso 0.50 1 calc PR Y 2
N56A N 0.0686(6) 0.0343(5) -0.0235(6) 0.086(4) Uani 0.50 1 d PDU Y 2
C56B C 0.0222(10) 0.0463(6) -0.1002(7) 0.131(8) Uani 0.50 1 d PDU Y 2
H56H H 0.0330 0.0729 -0.1063 0.196 Uiso 0.50 1 calc PR Y 2
H56I H -0.0377 0.0425 -0.1080 0.196 Uiso 0.50 1 calc PR Y 2
H56J H 0.0393 0.0317 -0.1389 0.196 Uiso 0.50 1 calc PR Y 2
C56C C 0.1543(8) 0.0474(7) 0.0102(9) 0.100(6) Uani 0.50 1 d PDU Y 2
H56K H 0.1577 0.0739 -0.0025 0.149 Uiso 0.50 1 calc PR Y 2
H56L H 0.1916 0.0328 -0.0113 0.149 Uiso 0.50 1 calc PR Y 2
H56M H 0.1712 0.0442 0.0671 0.149 Uiso 0.50 1 calc PR Y 2
C3A C -0.2212(9) 0.4367(5) -0.0830(8) 0.060(3) Uani 0.50 1 d PDU P 2
H3A1 H -0.2817 0.4387 -0.0890 0.072 Uiso 0.50 1 calc PR P 2
H3A2 H -0.2006 0.4616 -0.0930 0.072 Uiso 0.50 1 calc PR P 2
C3B C -0.1738(8) 0.4236(4) -0.0009(7) 0.093(6) Uani 0.50 1 d PDU P 2
H3B1 H -0.1131 0.4222 0.0051 0.112 Uiso 0.50 1 calc PR P 2
H3B2 H -0.1930 0.3983 0.0080 0.112 Uiso 0.50 1 calc PR P 2
C3C C -0.1889(7) 0.4512(3) 0.0601(6) 0.217(3) Uani 0.50 1 d PDU P 2
C3D C -0.1253(9) 0.4680(5) 0.1167(9) 0.217(3) Uani 0.50 1 d PDU P 2
H3D1 H -0.0695 0.4635 0.1165 0.260 Uiso 0.50 1 calc PR P 2
C3E C -0.1372(8) 0.4909(5) 0.1738(9) 0.218(3) Uani 0.50 1 d PDU P 2
H3E H -0.0908 0.5012 0.2129 0.262 Uiso 0.50 1 calc PR P 2
C3F C -0.2192(8) 0.4987(7) 0.1729(11) 0.219(3) Uani 0.50 1 d PDU P 2
H3F H -0.2291 0.5130 0.2140 0.263 Uiso 0.50 1 calc PR P 2
C3G C -0.2853(9) 0.4859(6) 0.1127(11) 0.219(3) Uani 0.50 1 d PDU P 2
H3G H -0.3407 0.4935 0.1086 0.263 Uiso 0.50 1 calc PR P 2
C3H C -0.2709(8) 0.4617(7) 0.0578(12) 0.219(3) Uani 0.50 1 d PDU P 2
H3H H -0.3173 0.4519 0.0177 0.263 Uiso 0.50 1 calc PR P 2
C4Z C -0.2098(6) 0.2118(4) -0.1072(3) 0.039(2) Uani 0.50 1 d PDU Q 2
H4Z1 H -0.2321 0.1862 -0.1068 0.047 Uiso 0.50 1 calc PR Q 2
H4Z2 H -0.2486 0.2293 -0.0931 0.047 Uiso 0.50 1 calc PR Q 2
C4A C -0.1237(5) 0.2143(3) -0.0444(4) 0.042(2) Uani 0.50 1 d PDU Q 2
H4M H -0.0859 0.1951 -0.0548 0.051 Uiso 0.50 1 calc PR Q 2
H4N H -0.0986 0.2391 -0.0471 0.051 Uiso 0.50 1 calc PR Q 2
C4B C -0.1315(4) 0.2084(2) 0.0376(5) 0.062(3) Uani 0.50 1 d PDU Q 2
C4C C -0.1016(8) 0.1766(3) 0.0791(6) 0.075(4) Uani 0.50 1 d PDU Q 2
H4C1 H -0.0756 0.1580 0.0565 0.090 Uiso 0.50 1 calc PR Q 2
C4D C -0.1084(9) 0.1707(4) 0.1533(6) 0.091(5) Uani 0.50 1 d PDU Q 2
H4D1 H -0.0881 0.1481 0.1804 0.109 Uiso 0.50 1 calc PR Q 2
C4E C -0.1452(9) 0.1981(4) 0.1885(7) 0.084(4) Uani 0.50 1 d PDU Q 2
H4O H -0.1467 0.1949 0.2406 0.101 Uiso 0.50 1 calc PR Q 2
C4F C -0.1789(12) 0.2296(5) 0.1470(8) 0.124(6) Uani 0.50 1 d PDU Q 2
H4P H -0.2084 0.2472 0.1683 0.149 Uiso 0.50 1 calc PR Q 2
C4G C -0.1694(11) 0.2353(4) 0.0736(7) 0.105(6) Uani 0.50 1 d PDU Q 2
H4G H -0.1890 0.2580 0.0468 0.126 Uiso 0.50 1 calc PR Q 2
O59Z O -0.135(2) 0.1119(10) -0.157(2) 0.103(11) Uani 0.25 1 d P Z 3
O57Z O 0.498(2) 0.0791(11) 0.2223(16) 0.101(10) Uani 0.25 1 d PU A 3
O582 O 0.3733(2) 0.79810(11) 0.1278(2) 0.0332(8) Uani 1 1 d U . .
O58B O -0.1006(3) 0.3111(2) -0.0314(3) 0.0603(16) Uani 1 1 d U . .

loop_
_atom_site_aniso_label
_atom_site_aniso_U_11
_atom_site_aniso_U_22
_atom_site_aniso_U_33
_atom_site_aniso_U_23
_atom_site_aniso_U_13
_atom_site_aniso_U_12
Gd1 0.01602(8) 0.02141(9) 0.01674(8) -0.00151(7) 0.00472(6) -0.00035(7)
Gd2 0.01517(7) 0.02141(9) 0.01631(7) 0.00097(7) 0.00504(6) 0.00030(7)
Cu1 0.0248(3) 0.0221(3) 0.0577(4) -0.0018(3) 0.0114(3) -0.0008(2)
Cu2 0.0240(3) 0.0280(3) 0.0459(4) -0.0032(3) 0.0115(3) 0.0055(2)
Cu3 0.0165(2) 0.0275(3) 0.0219(2) -0.0030(2) 0.00736(18) -0.00179(19)
Cu4 0.0190(2) 0.0204(2) 0.0257(2) -0.00170(19) 0.00969(19) -0.00059(19)
Cu5 0.0158(2) 0.0262(2) 0.0221(2) 0.0013(2) 0.00627(18) -0.00134(19)
Cu6 0.0169(2) 0.0241(2) 0.0229(2) -0.00091(19) 0.00739(18) 0.00153(19)
Cu7 0.0228(2) 0.0208(3) 0.0324(3) 0.0013(2) 0.0095(2) -0.0001(2)
Cu8 0.0155(2) 0.0259(3) 0.0256(2) 0.0008(2) 0.00646(19) 0.00045(19)
Cu9 0.0221(2) 0.0229(3) 0.0390(3) -0.0021(2) 0.0154(2) -0.0007(2)
Cu10 0.0181(2) 0.0241(3) 0.0310(3) 0.0028(2) 0.0096(2) 0.0000(2)
O1 0.0289(18) 0.0234(18) 0.077(3) -0.0056(19) 0.0136(19) -0.0018(15)
O2 0.0239(15) 0.0223(16) 0.0424(19) -0.0038(14) 0.0104(14) 0.0008(13)
O3 0.0310(16) 0.0279(17) 0.0374(18) 0.0048(14) 0.0145(14) 0.0080(14)
O4 0.0162(13) 0.0250(15) 0.0259(15) 0.0005(12) 0.0032(12) 0.0012(12)
O5 0.0191(14) 0.0368(19) 0.0318(16) -0.0067(14) 0.0110(12) -0.0061(13)
O6 0.0175(12) 0.0205(14) 0.0266(14) -0.0052(12) 0.0105(11) -0.0014(11)
O7 0.0270(15) 0.0231(15) 0.0313(16) -0.0041(13) 0.0134(13) 0.0042(13)
O8 0.0237(14) 0.0219(14) 0.0252(14) 0.0030(12) 0.0123(12) 0.0055(12)
O9 0.0138(13) 0.0350(19) 0.0441(19) 0.0037(15) 0.0110(13) -0.0016(13)
O10 0.0147(12) 0.0204(14) 0.0204(13) -0.0005(11) 0.0010(10) -0.0050(11)
O11 0.0237(14) 0.0276(17) 0.0422(18) -0.0025(14) 0.0179(13) 0.0003(13)
O12 0.0154(12) 0.0195(14) 0.0468(19) -0.0055(13) 0.0161(12) -0.0078(11)
O13 0.0267(16) 0.0228(16) 0.0405(19) -0.0050(14) 0.0105(14) -0.0001(13)
O14 0.0162(13) 0.0237(15) 0.0264(15) -0.0004(12) 0.0052(11) 0.0018(12)
O15 0.0166(13) 0.0323(17) 0.0321(16) 0.0071(14) 0.0107(12) 0.0016(13)
O16 0.0189(13) 0.0218(15) 0.0314(16) -0.0016(12) 0.0121(12) -0.0049(12)
O17 0.0284(16) 0.0243(17) 0.049(2) 0.0024(15) 0.0184(15) 0.0039(14)
O18 0.0193(14) 0.0239(16) 0.0338(17) 0.0004(13) 0.0091(12) 0.0002(12)
O19 0.0211(14) 0.0244(15) 0.0257(15) 0.0025(12) 0.0100(12) -0.0034(12)
O20 0.0137(12) 0.0231(14) 0.0232(14) -0.0005(11) 0.0075(11) 0.0024(11)
N1 0.039(3) 0.044(3) 0.117(6) -0.034(4) -0.002(3) 0.013(3)
N2 0.042(2) 0.028(2) 0.054(3) -0.009(2) 0.018(2) 0.004(2)
N3 0.0141(14) 0.037(2) 0.0329(19) 0.0006(17) 0.0104(13) 0.0068(15)
N4 0.0277(17) 0.0291(19) 0.0292(18) 0.0019(17) 0.0131(14) 0.0046(17)
N5 0.0263(19) 0.0230(19) 0.045(2) -0.0068(17) 0.0136(17) -0.0063(16)
N6 0.0273(17) 0.0220(18) 0.0322(18) -0.0024(14) 0.0196(15) -0.0079(15)
N7 0.0262(18) 0.035(2) 0.050(2) -0.0103(19) 0.0208(18) -0.0032(17)
N8 0.0142(14) 0.0250(17) 0.0151(14) -0.0051(13) 0.0039(12) 0.0005(13)
N9 0.041(2) 0.032(2) 0.078(4) -0.002(2) 0.029(3) -0.006(2)
N10 0.0235(18) 0.0190(17) 0.038(2) 0.0079(16) 0.0071(16) 0.0001(15)
N11 0.041(2) 0.024(2) 0.050(3) -0.0045(18) 0.023(2) -0.0059(18)
N12 0.0237(18) 0.0237(19) 0.0287(19) 0.0010(15) 0.0038(15) -0.0014(15)
N13 0.0214(16) 0.033(2) 0.0153(15) 0.0006(14) 0.0042(13) -0.0026(15)
N14 0.0254(17) 0.029(2) 0.0308(19) 0.0047(16) 0.0147(15) 0.0025(16)
N15 0.036(2) 0.027(2) 0.039(2) -0.0045(17) 0.0168(18) 0.0007(17)
N16 0.0272(17) 0.0237(18) 0.043(2) 0.0012(16) 0.0216(16) 0.0077(15)
N17 0.0294(19) 0.026(2) 0.040(2) -0.0001(17) 0.0145(17) -0.0066(17)
N18 0.0220(17) 0.0224(18) 0.034(2) 0.0009(15) 0.0080(15) -0.0045(15)
N19 0.0223(16) 0.030(2) 0.0193(16) 0.0014(14) 0.0075(13) 0.0020(14)
N20 0.0195(14) 0.0281(17) 0.0179(14) 0.0024(15) 0.0082(12) -0.0036(16)
C1 0.041(3) 0.031(3) 0.052(3) -0.003(2) 0.014(3) 0.008(2)
C2 0.042(3) 0.029(3) 0.067(4) -0.008(3) 0.016(3) 0.006(2)
C3 0.063(4) 0.048(4) 0.064(4) 0.015(3) 0.025(3) 0.030(3)
C4 0.068(4) 0.043(4) 0.118(6) 0.021(4) 0.040(4) 0.033(3)
C5 0.094(4) 0.034(3) 0.126(5) 0.016(3) 0.076(3) 0.028(3)
C6 0.100(4) 0.048(4) 0.148(6) -0.022(4) 0.085(4) -0.005(4)
C7 0.118(5) 0.066(5) 0.144(6) -0.023(5) 0.098(4) 0.001(5)
C8 0.138(6) 0.069(6) 0.151(6) -0.042(5) 0.098(5) -0.035(5)
C9 0.124(5) 0.049(5) 0.146(6) -0.009(5) 0.090(5) -0.009(5)
C10 0.101(4) 0.050(4) 0.123(5) 0.009(4) 0.080(4) 0.010(4)
C11 0.0161(17) 0.042(3) 0.0195(19) 0.0007(18) 0.0044(15) 0.0010(18)
C12 0.0188(17) 0.042(3) 0.0234(19) 0.0019(19) 0.0082(15) 0.0027(19)
C13 0.0184(19) 0.066(4) 0.0179(18) 0.006(2) -0.0010(15) -0.004(2)
C14 0.027(2) 0.103(6) 0.021(2) 0.017(3) 0.0063(18) 0.019(3)
C15 0.064(3) 0.176(3) 0.028(2) 0.002(3) 0.015(2) -0.017(3)
C16 0.075(3) 0.179(3) 0.036(2) -0.001(3) 0.005(2) -0.020(3)
C17 0.080(3) 0.183(3) 0.040(2) 0.000(3) 0.005(2) -0.018(3)
C18 0.078(3) 0.184(3) 0.038(2) 0.003(3) 0.009(2) -0.014(3)
C19 0.074(3) 0.181(3) 0.037(2) 0.009(3) 0.004(2) -0.013(3)
C20 0.070(3) 0.178(3) 0.033(2) 0.010(3) 0.005(2) -0.011(3)
C21 0.0241(19) 0.022(2) 0.037(2) 0.0083(17) 0.0158(17) 0.0030(16)
C22 0.031(2) 0.020(2) 0.037(2) -0.0084(17) 0.0185(18) -0.0083(17)
C23 0.038(3) 0.035(3) 0.035(2) -0.014(2) 0.013(2) -0.014(2)
C24 0.085(5) 0.038(3) 0.034(3) -0.013(2) 0.026(3) -0.014(3)
C25 0.100(5) 0.048(4) 0.033(3) -0.003(2) 0.019(3) -0.011(4)
C26 0.111(7) 0.054(4) 0.050(4) -0.002(3) 0.009(4) -0.006(4)
C27 0.146(9) 0.062(5) 0.061(5) 0.008(4) -0.024(5) -0.013(5)
C28 0.155(8) 0.084(6) 0.040(4) -0.014(4) 0.016(4) -0.042(5)
C29 0.134(7) 0.082(6) 0.056(4) -0.028(4) 0.049(4) -0.019(5)
C30 0.109(6) 0.061(5) 0.049(4) -0.013(3) 0.034(4) -0.009(4)
C31 0.0190(18) 0.029(2) 0.0232(19) 0.0004(17) 0.0070(15) 0.0092(17)
C32 0.0194(19) 0.039(3) 0.047(2) -0.016(2) 0.0165(18) 0.0049(19)
C41 0.047(3) 0.024(2) 0.026(2) 0.0034(17) 0.012(2) -0.007(2)
C42 0.029(2) 0.035(3) 0.053(2) 0.006(2) 0.015(2) -0.005(2)
C51 0.024(2) 0.022(2) 0.048(3) 0.0068(19) 0.0170(19) 0.0007(17)
C52 0.031(2) 0.021(2) 0.051(3) -0.004(2) 0.018(2) 0.0019(18)
C53 0.044(3) 0.039(3) 0.058(3) -0.022(3) 0.027(3) -0.015(2)
C54 0.041(3) 0.050(4) 0.046(3) -0.014(3) 0.005(3) 0.000(3)
C55 0.062(5) 0.127(7) 0.060(4) -0.041(4) -0.011(4) 0.003(5)
C56 0.079(6) 0.140(7) 0.065(5) -0.012(5) 0.005(5) -0.044(6)
C57 0.089(8) 0.253(9) 0.065(5) -0.027(7) -0.005(6) -0.006(9)
C58 0.254(18) 0.350(11) 0.086(7) -0.079(6) -0.023(11) 0.111(14)
C59 0.306(19) 0.320(11) 0.113(7) -0.128(7) -0.066(11) 0.148(13)
C60 0.221(15) 0.215(9) 0.104(6) -0.096(7) -0.065(9) 0.103(10)
C61 0.0133(16) 0.032(2) 0.0162(17) 0.0007(16) 0.0025(14) -0.0011(16)
C62 0.0129(16) 0.036(2) 0.0227(19) -0.0018(17) 0.0051(14) -0.0111(16)
C63 0.032(2) 0.042(3) 0.031(2) -0.010(2) 0.0145(19) -0.013(2)
C64 0.027(2) 0.066(4) 0.026(2) -0.010(2) 0.0128(18) -0.012(2)
C65 0.074(3) 0.128(4) 0.036(3) -0.025(3) 0.030(2) -0.070(3)
C66 0.069(3) 0.196(6) 0.041(3) -0.005(3) 0.014(3) -0.080(3)
C67 0.100(4) 0.238(6) 0.054(4) -0.016(5) 0.013(3) -0.109(3)
C68 0.164(5) 0.217(7) 0.070(5) -0.041(4) 0.043(4) -0.136(4)
C69 0.174(6) 0.181(6) 0.083(5) -0.074(4) 0.066(4) -0.105(4)
C70 0.139(5) 0.135(6) 0.062(4) -0.051(4) 0.060(3) -0.077(3)
C71 0.0228(19) 0.029(2) 0.031(2) 0.0088(18) 0.0121(17) 0.0064(17)
C72 0.0210(19) 0.025(2) 0.049(3) -0.001(2) 0.0185(19) 0.0036(17)
C73 0.041(3) 0.031(3) 0.051(3) 0.012(2) 0.026(2) 0.010(2)
C74 0.042(3) 0.040(3) 0.048(3) 0.012(3) 0.017(3) 0.009(2)
C75 0.043(3) 0.063(4) 0.043(3) 0.015(3) 0.008(2) 0.034(3)
C76 0.072(5) 0.086(5) 0.053(4) 0.004(3) 0.019(4) 0.017(4)
C77 0.070(5) 0.119(6) 0.052(4) 0.018(5) 0.014(4) 0.026(4)
C78 0.093(6) 0.107(6) 0.055(4) 0.027(4) 0.022(4) 0.041(5)
C79 0.102(6) 0.071(5) 0.062(4) 0.024(3) 0.036(4) 0.032(4)
C80 0.089(5) 0.059(4) 0.057(4) 0.012(3) 0.029(4) 0.021(4)
C81 0.0232(19) 0.029(2) 0.041(3) 0.004(2) 0.0169(18) 0.0007(18)
C82 0.026(2) 0.028(2) 0.072(4) 0.000(2) 0.023(2) -0.0005(19)
C83 0.053(3) 0.052(4) 0.114(5) 0.038(3) 0.044(3) 0.005(3)
C84 0.128(9) 0.128(9) 0.092(6) 0.023(6) 0.018(6) 0.056(8)
C85 0.181(4) 0.203(8) 0.104(5) 0.054(5) 0.055(4) 0.097(6)
C86 0.237(4) 0.238(9) 0.132(7) 0.088(6) 0.072(5) 0.082(7)
C87 0.233(4) 0.248(10) 0.157(8) 0.106(6) 0.035(6) 0.056(8)
C88 0.232(5) 0.253(9) 0.177(8) 0.065(6) 0.014(6) 0.054(7)
C89 0.198(5) 0.255(9) 0.147(8) 0.057(7) 0.007(5) 0.083(7)
C90 0.182(4) 0.213(9) 0.135(8) 0.033(6) 0.034(6) 0.125(7)
C91 0.0104(15) 0.037(2) 0.0123(16) 0.0070(16) -0.0009(13) 0.0036(16)
C92 0.0170(16) 0.031(2) 0.0213(17) 0.0030(16) 0.0080(14) 0.0029(16)
C93 0.0209(17) 0.031(2) 0.0256(19) 0.0010(17) 0.0109(15) 0.0010(17)
C94 0.025(2) 0.051(3) 0.0213(19) 0.007(2) 0.0048(17) 0.006(2)
C95 0.031(3) 0.048(3) 0.029(2) 0.002(2) -0.003(2) -0.004(2)
C96 0.037(3) 0.060(4) 0.041(3) -0.011(3) -0.002(3) -0.002(3)
C97 0.055(4) 0.058(4) 0.061(5) -0.018(4) -0.005(4) -0.005(4)
C98 0.057(4) 0.050(4) 0.055(4) 0.005(3) -0.007(3) -0.016(3)
C99 0.043(3) 0.062(4) 0.047(4) 0.004(3) -0.005(3) -0.011(3)
C100 0.020(2) 0.066(4) 0.040(3) 0.001(3) 0.001(2) -0.003(3)
O110 0.0297(18) 0.066(3) 0.0175(15) -0.0016(16) 0.0003(13) -0.0137(18)
O111 0.0395(19) 0.050(2) 0.0192(15) 0.0039(15) 0.0067(14) -0.0127(18)
C110 0.027(2) 0.040(3) 0.0197(18) -0.005(2) 0.0048(16) -0.004(2)
C111 0.040(3) 0.055(3) 0.0212(19) -0.001(2) 0.0069(18) -0.018(3)
S110 0.0277(5) 0.0574(8) 0.0159(5) -0.0036(5) 0.0061(4) -0.0138(5)
C112 0.058(3) 0.154(7) 0.026(3) 0.000(4) 0.004(3) -0.070(4)
C113 0.058(3) 0.142(7) 0.022(2) 0.015(3) -0.005(2) -0.062(4)
C114 0.038(3) 0.075(4) 0.0146(18) 0.001(2) 0.0023(18) -0.025(3)
C115 0.037(2) 0.065(4) 0.0144(18) -0.002(2) 0.0059(18) -0.021(2)
S111 0.0426(7) 0.0818(11) 0.0155(5) -0.0028(6) 0.0049(5) -0.0350(7)
C116 0.042(3) 0.071(4) 0.0179(18) -0.004(2) 0.0080(18) -0.027(3)
C117 0.047(3) 0.063(4) 0.018(2) -0.005(2) 0.004(2) -0.029(3)
C118 0.0223(19) 0.046(3) 0.0202(18) -0.0022(18) 0.0046(15) -0.0105(19)
C119 0.026(2) 0.039(3) 0.0226(19) -0.0035(18) 0.0083(16) -0.0032(19)
O112 0.044(2) 0.082(3) 0.0172(16) 0.0014(19) 0.0018(16) -0.031(2)
O113 0.047(2) 0.085(3) 0.0224(17) -0.0083(18) 0.0127(15) -0.040(2)
O250 0.057(3) 0.035(2) 0.045(2) -0.0047(18) 0.019(2) -0.005(2)
O25A 0.082(4) 0.046(3) 0.036(2) -0.0099(19) 0.011(2) -0.017(3)
C25A 0.062(4) 0.031(2) 0.032(3) -0.007(2) 0.012(2) -0.004(3)
C25B 0.076(4) 0.037(3) 0.033(2) -0.010(2) 0.026(3) -0.009(3)
C25C 0.135(7) 0.040(3) 0.061(4) -0.007(3) 0.057(4) -0.003(4)
C25D 0.150(7) 0.038(3) 0.083(5) -0.011(3) 0.080(5) -0.006(4)
C25E 0.098(5) 0.029(3) 0.067(4) -0.009(3) 0.046(4) -0.007(3)
C25F 0.127(6) 0.027(3) 0.055(4) -0.015(3) 0.051(4) -0.019(4)
C25G 0.200(10) 0.035(4) 0.116(7) -0.023(4) 0.104(7) -0.009(6)
C25H 0.172(10) 0.045(4) 0.132(8) -0.036(5) 0.093(7) -0.009(6)
C25I 0.121(7) 0.033(3) 0.048(4) -0.018(3) 0.025(4) -0.010(4)
C25J 0.126(8) 0.030(3) 0.058(5) -0.020(3) 0.006(5) -0.001(4)
O25B 0.130(6) 0.034(3) 0.120(5) -0.038(3) 0.051(5) -0.017(3)
O25C 0.128(6) 0.040(3) 0.076(4) -0.028(3) 0.017(4) 0.010(3)
S25A 0.0730(10) 0.0349(7) 0.0390(7) -0.0126(6) 0.0235(7) -0.0126(7)
S25B 0.1117(16) 0.0345(8) 0.0745(12) -0.0187(8) 0.0469(11) -0.0219(9)
O300 0.042(2) 0.035(2) 0.043(2) 0.0072(17) 0.0208(17) 0.0022(17)
O301 0.056(2) 0.037(2) 0.0344(19) 0.0136(17) 0.0138(18) 0.0085(19)
C300 0.026(2) 0.037(3) 0.036(3) 0.007(2) 0.0088(19) -0.002(2)
C301 0.030(2) 0.023(2) 0.030(2) 0.0073(18) 0.0080(18) 0.0046(18)
C302 0.030(2) 0.037(3) 0.042(3) 0.003(2) 0.010(2) 0.009(2)
C303 0.040(3) 0.046(3) 0.041(3) 0.004(2) 0.018(2) 0.004(3)
S300 0.0417(6) 0.0305(6) 0.0472(7) 0.0080(5) 0.0239(6) 0.0017(5)
C304 0.038(3) 0.031(2) 0.050(3) 0.017(2) 0.022(2) 0.009(2)
C305 0.050(3) 0.039(3) 0.068(4) 0.028(3) 0.032(3) 0.014(3)
C306 0.120(5) 0.042(4) 0.136(6) 0.034(4) 0.101(5) 0.029(4)
C307 0.093(4) 0.035(3) 0.124(6) 0.017(4) 0.081(4) 0.013(3)
C308 0.045(3) 0.038(3) 0.086(5) 0.031(3) 0.024(3) 0.004(3)
C309 0.055(4) 0.048(4) 0.110(7) 0.043(4) 0.016(4) -0.001(3)
O302 0.115(5) 0.043(3) 0.167(6) 0.044(4) 0.079(5) 0.000(3)
O303 0.135(6) 0.067(4) 0.079(4) 0.022(3) 0.025(4) -0.053(4)
S301 0.0600(9) 0.0412(8) 0.0556(9) 0.0152(7) 0.0250(7) -0.0092(7)
O400 0.0221(13) 0.0229(15) 0.0168(12) -0.0011(11) 0.0052(10) 0.0065(12)
O401 0.0221(13) 0.0323(18) 0.0204(13) 0.0029(13) 0.0078(11) 0.0008(13)
O403 0.0277(16) 0.0220(16) 0.045(2) 0.0071(14) 0.0139(15) 0.0065(13)
O404 0.0329(18) 0.053(2) 0.0290(18) 0.0002(17) 0.0087(15) -0.0093(18)
O405 0.0222(14) 0.0267(16) 0.0246(15) 0.0034(13) 0.0055(12) 0.0028(13)
O406 0.0199(14) 0.0314(17) 0.0265(15) -0.0022(13) 0.0066(12) 0.0000(13)
O407 0.044(2) 0.033(2) 0.071(3) -0.008(2) 0.001(2) -0.0045(19)
O408 0.053(3) 0.043(3) 0.096(4) 0.018(3) 0.040(3) -0.001(2)
O413 0.112(6) 0.092(6) 0.300(13) 0.027(7) 0.126(7) 0.008(5)
O420 0.166(7) 0.282(12) 0.055(4) 0.034(6) 0.055(4) 0.126(8)
O450 0.045(2) 0.092(4) 0.038(2) 0.000(2) 0.0121(18) 0.022(2)
C450 0.081(6) 0.081(6) 0.026(4) 0.029(4) 0.040(4) 0.043(4)
N450 0.094(6) 0.074(6) 0.038(4) 0.019(4) 0.040(4) 0.036(5)
C451 0.153(11) 0.137(13) 0.024(4) 0.041(6) 0.038(6) 0.096(9)
C452 0.120(8) 0.077(10) 0.140(11) 0.044(8) 0.108(7) 0.039(6)
C45A 0.073(7) 0.098(8) 0.030(4) 0.000(4) 0.013(4) 0.018(6)
N45A 0.089(6) 0.114(7) 0.039(4) 0.009(4) 0.015(4) 0.046(5)
C45B 0.102(7) 0.112(10) 0.056(8) -0.004(8) -0.038(6) 0.064(5)
C45C 0.096(10) 0.194(13) 0.094(9) 0.078(8) 0.057(9) 0.076(8)
O460 0.075(3) 0.079(4) 0.052(3) 0.015(3) 0.021(3) 0.014(3)
C460 0.127(6) 0.097(8) 0.089(5) 0.019(5) 0.058(5) 0.000(6)
N460 0.095(5) 0.160(9) 0.074(4) 0.060(5) 0.026(4) 0.013(6)
C461 0.148(9) 0.220(19) 0.142(9) 0.082(13) -0.048(9) 0.015(12)
C462 0.114(7) 0.32(2) 0.119(10) 0.074(13) 0.051(7) -0.028(12)
O490 0.078(8) 0.027(4) 0.089(9) 0.005(5) -0.002(7) -0.014(5)
C490 0.051(8) 0.051(8) 0.082(10) 0.016(7) 0.010(8) -0.015(7)
N490 0.037(6) 0.093(11) 0.078(9) 0.004(8) 0.009(6) 0.002(7)
C491 0.130(14) 0.17(3) 0.20(2) 0.079(19) 0.128(14) 0.081(16)
C492 0.018(7) 0.26(4) 0.23(3) -0.03(3) 0.033(13) -0.018(15)
O49A 0.18(2) 0.27(3) 0.27(3) -0.01(2) 0.05(2) 0.09(2)
O500 0.063(3) 0.123(6) 0.076(4) 0.043(4) 0.037(3) 0.025(4)
C500 0.066(4) 0.102(7) 0.072(5) 0.029(5) 0.040(4) 0.002(5)
N500 0.100(5) 0.083(5) 0.075(4) 0.021(4) 0.055(4) -0.005(4)
C501 0.195(15) 0.110(10) 0.072(7) 0.014(7) 0.055(8) -0.005(10)
C502 0.088(5) 0.083(6) 0.128(7) 0.045(5) 0.075(5) 0.007(5)
O510 0.075(7) 0.116(7) 0.033(4) 0.032(5) -0.005(4) -0.011(7)
C510 0.053(6) 0.101(7) 0.047(4) 0.013(4) 0.009(4) -0.021(6)
N510 0.059(6) 0.095(4) 0.050(4) 0.012(3) 0.018(4) -0.010(6)
C511 0.079(11) 0.087(4) 0.081(8) 0.018(6) 0.029(8) 0.008(9)
C512 0.067(9) 0.087(5) 0.046(6) 0.017(5) 0.019(6) 0.010(8)
O530 0.089(5) 0.086(5) 0.182(10) 0.032(6) 0.035(6) 0.028(5)
C530 0.066(6) 0.070(6) 0.146(10) -0.004(7) 0.028(6) 0.016(5)
N530 0.099(7) 0.090(7) 0.126(9) -0.016(6) -0.016(7) 0.030(6)
C531 0.180(16) 0.173(16) 0.151(16) -0.031(13) -0.005(14) 0.090(14)
C532 0.116(10) 0.151(14) 0.33(3) -0.033(16) 0.068(14) 0.073(10)
C520 0.160(11) 0.124(10) 0.069(6) -0.012(7) 0.052(7) 0.017(9)
N520 0.101(6) 0.099(6) 0.055(4) 0.019(4) 0.012(4) 0.005(6)
C521 0.081(6) 0.068(5) 0.063(5) -0.009(4) 0.017(4) 0.000(5)
C522 0.142(11) 0.191(15) 0.117(9) 0.087(9) 0.067(8) 0.050(11)
O570 0.28(2) 0.094(11) 0.106(14) -0.024(10) -0.055(16) 0.106(14)
C570 0.25(2) 0.231(19) 0.031(8) -0.029(11) -0.006(12) 0.185(15)
N570 0.28(2) 0.214(18) 0.043(9) -0.052(10) -0.036(12) 0.162(16)
C571 0.24(3) 0.073(13) 0.081(14) 0.022(11) 0.060(17) 0.059(17)
C572 0.16(2) 0.21(3) 0.030(8) 0.014(12) 0.019(11) 0.110(19)
O580 0.077(7) 0.149(11) 0.088(8) -0.010(8) 0.022(6) 0.021(7)
C580 0.091(7) 0.167(8) 0.074(5) -0.025(6) 0.020(6) 0.027(7)
N580 0.086(6) 0.168(8) 0.075(6) -0.029(6) 0.014(5) 0.022(6)
C581 0.068(9) 0.178(14) 0.066(7) -0.038(10) 0.006(7) 0.003(9)
C582 0.094(10) 0.164(13) 0.091(11) -0.027(10) 0.036(9) 0.021(8)
O581 0.097(11) 0.21(2) 0.073(9) 0.043(11) 0.041(8) 0.025(13)
O52A 0.179(18) 0.18(2) 0.095(12) -0.030(13) 0.069(12) -0.031(17)
O590 0.163(10) 0.112(13) 0.107(9) 0.037(10) 0.060(8) 0.017(13)
C590 0.183(7) 0.128(15) 0.130(10) 0.058(13) 0.088(7) 0.100(12)
N590 0.189(8) 0.056(8) 0.095(7) 0.015(7) 0.074(6) 0.039(10)
C591 0.200(15) 0.075(13) 0.123(9) 0.056(11) 0.041(11) -0.012(16)
C592 0.203(14) 0.016(5) 0.100(9) 0.003(7) 0.078(10) 0.004(9)
O592 0.072(7) 0.052(7) 0.095(9) 0.002(6) 0.041(7) -0.002(6)
O593 0.17(2) 0.100(16) 0.22(2) 0.021(16) -0.020(18) -0.028(15)
O596 0.161(10) 0.042(6) 0.096(7) 0.019(5) 0.088(7) -0.009(7)
O597 0.20(2) 0.178(19) 0.052(8) 0.048(11) -0.011(11) 0.029(17)
C33 0.020(4) 0.036(5) 0.021(4) -0.015(4) 0.004(3) -0.001(4)
C34 0.029(4) 0.067(8) 0.055(6) -0.030(6) 0.017(4) -0.008(5)
C35 0.051(6) 0.057(5) 0.050(4) -0.026(4) 0.021(4) -0.004(5)
C36 0.068(7) 0.087(5) 0.031(4) -0.024(3) 0.026(4) -0.014(5)
C37 0.064(7) 0.106(5) 0.040(4) -0.041(4) 0.031(4) -0.042(5)
C38 0.077(8) 0.105(5) 0.079(4) -0.065(4) 0.046(5) -0.054(5)
C39 0.097(9) 0.062(5) 0.098(5) -0.062(4) 0.056(6) -0.042(5)
C40 0.046(6) 0.071(5) 0.090(5) -0.059(5) 0.023(5) -0.002(5)
C43 0.090(7) 0.101(9) 0.089(6) 0.012(6) 0.017(6) 0.001(7)
C44 0.078(8) 0.050(7) 0.031(5) 0.022(5) 0.010(5) -0.013(6)
C45 0.020(5) 0.075(8) 0.088(7) 0.051(6) -0.011(5) 0.003(5)
C46 0.061(8) 0.101(11) 0.091(7) 0.052(8) -0.007(7) -0.028(7)
C47 0.100(10) 0.116(13) 0.078(8) 0.034(8) 0.008(8) -0.040(9)
C48 0.099(12) 0.145(14) 0.073(8) 0.038(9) 0.002(8) -0.025(10)
C49 0.068(10) 0.125(14) 0.073(7) 0.021(9) 0.004(8) -0.016(9)
C50 0.047(8) 0.119(13) 0.064(8) 0.018(8) -0.006(7) -0.017(8)
O57A 0.056(15) 0.27(3) 0.19(3) -0.18(2) -0.015(17) 0.06(2)
O57B 0.113(11) 0.118(13) 0.169(15) -0.062(11) 0.076(11) -0.051(10)
O58A 0.054(5) 0.090(7) 0.028(4) 0.002(5) 0.003(4) 0.038(6)
O58C 0.032(10) 0.18(2) 0.088(16) -0.048(16) 0.001(10) 0.029(13)
O520 0.139(13) 0.125(13) 0.070(8) 0.042(8) 0.052(8) 0.030(11)
O59A 0.069(11) 0.022(8) 0.090(13) 0.020(8) 0.052(10) 0.013(8)
C59A 0.032(12) 0.016(9) 0.17(4) -0.024(15) 0.006(17) 0.014(9)
O59C 0.082(7) 0.009(4) 0.169(13) -0.003(5) 0.071(8) -0.010(4)
O59D 0.142(15) 0.036(6) 0.146(16) 0.002(9) -0.008(13) 0.023(8)
O56A 0.031(3) 0.118(8) 0.069(5) 0.064(5) 0.035(4) 0.021(4)
C56A 0.047(5) 0.129(11) 0.050(5) 0.027(6) 0.040(4) 0.000(6)
N56A 0.065(5) 0.155(11) 0.055(5) 0.019(6) 0.044(4) -0.031(6)
C56B 0.092(10) 0.23(2) 0.081(8) 0.075(11) 0.039(6) -0.018(15)
C56C 0.098(7) 0.154(16) 0.064(8) -0.040(9) 0.051(6) -0.083(9)
C3A 0.053(6) 0.065(8) 0.084(7) -0.033(6) 0.052(5) -0.003(6)
C3B 0.143(16) 0.078(11) 0.072(6) -0.042(7) 0.051(9) -0.035(11)
C3C 0.127(4) 0.337(6) 0.144(5) -0.188(4) -0.021(4) 0.071(5)
C3D 0.127(4) 0.334(6) 0.144(5) -0.184(4) -0.026(4) 0.077(5)
C3E 0.129(3) 0.333(6) 0.145(5) -0.185(4) -0.030(5) 0.079(6)
C3F 0.129(4) 0.334(6) 0.147(5) -0.188(4) -0.028(4) 0.078(6)
C3G 0.128(4) 0.337(6) 0.148(5) -0.190(5) -0.026(4) 0.076(5)
C3H 0.127(4) 0.338(7) 0.148(5) -0.191(5) -0.023(5) 0.073(6)
C4Z 0.028(4) 0.035(5) 0.050(3) 0.013(4) 0.006(3) -0.015(4)
C4A 0.034(4) 0.034(5) 0.052(3) 0.019(4) 0.004(3) -0.012(4)
C4B 0.075(8) 0.052(6) 0.047(3) 0.022(4) 0.002(4) -0.017(5)
C4C 0.091(10) 0.069(7) 0.047(6) 0.027(6) -0.005(6) -0.015(7)
C4D 0.113(12) 0.094(8) 0.041(6) 0.030(6) -0.014(7) -0.040(7)
C4E 0.077(9) 0.119(9) 0.043(6) 0.011(5) -0.003(6) -0.067(7)
C4F 0.176(16) 0.130(11) 0.070(8) 0.007(9) 0.043(9) 0.001(11)
C4G 0.189(17) 0.070(9) 0.043(7) -0.001(6) 0.016(9) 0.006(9)
O59Z 0.102(18) 0.08(2) 0.15(3) -0.035(18) 0.078(18) -0.052(16)
O57Z 0.14(2) 0.12(2) 0.061(13) -0.001(14) 0.059(14) -0.014(18)
O582 0.0309(16) 0.0345(19) 0.0395(19) -0.0022(15) 0.0189(14) -0.0014(15)
O58B 0.032(2) 0.112(5) 0.038(2) 0.024(3) 0.0124(17) 0.004(3)

loop_
_atom_type_symbol
_atom_type_description
_atom_type_scat_dispersion_real
_atom_type_scat_dispersion_imag
_atom_type_scat_source
C C 0.0033 0.0016 'International Tables Vol C Tables 4.2.6.8 and 6.1.1.4'
H H 0.0000 0.0000 'International Tables Vol C Tables 4.2.6.8 and 6.1.1.4'
N N 0.0061 0.0033 'International Tables Vol C Tables 4.2.6.8 and 6.1.1.4'
O O 0.0106 0.0060 'International Tables Vol C Tables 4.2.6.8 and 6.1.1.4'
S S 0.1246 0.1234 'International Tables Vol C Tables 4.2.6.8 and 6.1.1.4'
Cu Cu 0.3201 1.2651 'International Tables Vol C Tables 4.2.6.8 and 6.1.1.4'
Gd Gd -0.1653 3.9035 'International Tables Vol C Tables 4.2.6.8 and 6.1.1.4'

loop_
_geom_angle_atom_site_label_1
_geom_angle_atom_site_label_2
_geom_angle_atom_site_label_3
_geom_angle
O400 Gd1 O8 90.05(11)
O400 Gd1 O2 83.10(12)
O8 Gd1 O2 142.09(12)
O400 Gd1 O110 146.77(13)
O8 Gd1 O110 91.42(14)
O2 Gd1 O110 114.23(15)
O400 Gd1 O4 81.33(11)
O8 Gd1 O4 145.17(12)
O2 Gd1 O4 70.53(12)
O110 Gd1 O4 78.67(13)
O400 Gd1 O6 77.52(11)
O8 Gd1 O6 72.39(11)
O2 Gd1 O6 140.55(12)
O110 Gd1 O6 71.35(13)
O4 Gd1 O6 72.79(11)
O400 Gd1 O111 159.99(12)
O8 Gd1 O111 90.14(13)
O2 Gd1 O111 84.50(14)
O110 Gd1 O111 53.23(14)
O4 Gd1 O111 109.13(13)
O6 Gd1 O111 121.45(12)
O400 Gd1 O10 84.44(11)
O8 Gd1 O10 70.41(11)
O2 Gd1 O10 71.83(11)
O110 Gd1 O10 127.06(12)
O4 Gd1 O10 141.00(11)
O6 Gd1 O10 138.37(10)
O111 Gd1 O10 76.79(12)
O400 Gd1 C110 172.54(13)
O8 Gd1 C110 91.43(13)
O2 Gd1 C110 100.11(15)
O110 Gd1 C110 25.89(15)
O4 Gd1 C110 93.34(13)
O6 Gd1 C110 95.97(13)
O111 Gd1 C110 27.35(14)
O10 Gd1 C110 102.94(13)
O401 Gd2 O12 88.66(13)
O401 Gd2 O18 79.09(12)
O12 Gd2 O18 142.59(11)
O401 Gd2 O16 84.02(11)
O12 Gd2 O16 142.67(11)
O18 Gd2 O16 71.46(11)
O401 Gd2 O112 153.66(14)
O12 Gd2 O112 92.49(17)
O18 Gd2 O112 84.19(16)
O16 Gd2 O112 109.78(15)
O401 Gd2 O113 153.58(13)
O12 Gd2 O113 88.54(16)
O18 Gd2 O113 117.34(16)
O16 Gd2 O113 82.38(14)
O112 Gd2 O113 52.74(15)
O401 Gd2 O20 81.00(11)
O12 Gd2 O20 71.87(11)
O18 Gd2 O20 71.35(11)
O16 Gd2 O20 141.86(11)
O112 Gd2 O20 74.41(13)
O113 Gd2 O20 122.77(13)
O401 Gd2 O14 83.88(12)
O12 Gd2 O14 73.99(11)
O18 Gd2 O14 138.07(12)
O16 Gd2 O14 68.86(11)
O112 Gd2 O14 121.68(14)
O113 Gd2 O14 70.10(13)
O20 Gd2 O14 142.80(11)
O401 Gd2 C119 179.75(15)
O12 Gd2 C119 91.11(14)
O18 Gd2 C119 101.04(14)
O16 Gd2 C119 96.22(13)
O112 Gd2 C119 26.24(15)
O113 Gd2 C119 26.50(15)
O20 Gd2 C119 98.83(13)
O14 Gd2 C119 96.16(14)
N10 Cu1 O2 91.27(17)
N10 Cu1 O1 170.2(2)
O2 Cu1 O1 85.04(16)
N10 Cu1 N9 82.1(2)
O2 Cu1 N9 169.8(2)
O1 Cu1 N9 100.3(2)
N2 Cu2 O4 89.58(18)
N2 Cu2 O3 173.1(2)
O4 Cu2 O3 85.00(15)
N2 Cu2 N1 82.1(2)
O4 Cu2 N1 167.0(2)
O3 Cu2 N1 102.5(2)
N2 Cu2 O460 91.7(2)
O4 Cu2 O460 96.47(19)
O3 Cu2 O460 93.23(19)
N1 Cu2 O460 93.7(3)
N4 Cu3 O5 172.89(17)
N4 Cu3 O6 92.49(16)
O5 Cu3 O6 85.49(14)
N4 Cu3 N3 82.91(18)
O5 Cu3 N3 99.66(17)
O6 Cu3 N3 173.22(16)
N6 Cu4 O8 91.68(16)
N6 Cu4 O7 170.52(17)
O8 Cu4 O7 84.91(15)
N6 Cu4 N5 83.23(18)
O8 Cu4 N5 167.67(17)
O7 Cu4 N5 98.32(17)
N6 Cu4 O405 98.26(15)
O8 Cu4 O405 94.24(13)
O7 Cu4 O405 90.82(14)
N5 Cu4 O405 97.60(17)
N8 Cu5 O10 90.60(15)
N8 Cu5 O9 170.22(16)
O10 Cu5 O9 83.86(14)
N8 Cu5 N7 83.28(18)
O10 Cu5 N7 168.89(18)
O9 Cu5 N7 100.80(17)
N8 Cu5 O58B 99.82(18)
O10 Cu5 O58B 90.29(17)
O9 Cu5 O58B 88.31(19)
N7 Cu5 O58B 99.9(2)
N20 Cu6 O12 91.41(15)
N20 Cu6 O11 174.58(15)
O12 Cu6 O11 85.34(15)
N20 Cu6 N19 83.02(17)
O12 Cu6 N19 172.93(16)
O11 Cu6 N19 100.54(16)
N12 Cu7 O13 160.44(18)
N12 Cu7 O14 91.34(17)
O13 Cu7 O14 85.20(15)
N12 Cu7 N11 82.6(2)
O13 Cu7 N11 99.47(18)
O14 Cu7 N11 173.20(19)
N12 Cu7 O403 107.05(16)
O13 Cu7 O403 92.32(15)
O14 Cu7 O403 91.99(14)
N11 Cu7 O403 92.74(18)
N14 Cu8 O16 87.93(17)
N14 Cu8 O15 160.31(17)
O16 Cu8 O15 84.10(14)
N14 Cu8 N13 83.10(18)
O16 Cu8 N13 169.59(15)
O15 Cu8 N13 102.72(16)
N14 Cu8 O450 113.38(19)
O16 Cu8 O450 92.09(17)
O15 Cu8 O450 84.95(17)
N13 Cu8 O450 96.30(17)
N16 Cu9 O17 164.33(19)
N16 Cu9 O18 88.05(16)
O17 Cu9 O18 85.71(16)
N16 Cu9 N15 80.67(18)
O17 Cu9 N15 103.62(18)
O18 Cu9 N15 167.16(17)
N16 Cu9 O250 96.02(18)
O17 Cu9 O250 97.53(17)
O18 Cu9 O250 83.48(16)
N15 Cu9 O250 103.68(19)
N18 Cu10 O20 89.74(16)
N18 Cu10 O19 169.93(17)
O20 Cu10 O19 84.46(14)
N18 Cu10 N17 82.66(19)
O20 Cu10 N17 166.02(18)
O19 Cu10 N17 101.25(17)
N18 Cu10 O404 98.45(17)
O20 Cu10 O404 92.35(15)
O19 Cu10 O404 90.03(15)
N17 Cu10 O404 100.33(18)
C1 O1 Cu1 107.0(4)
N2 O2 Cu1 107.7(3)
N2 O2 Gd1 125.2(3)
Cu1 O2 Gd1 126.97(17)
C11 O3 Cu2 108.0(3)
N4 O4 Cu2 107.5(3)
N4 O4 Gd1 120.3(3)
Cu2 O4 Gd1 123.76(16)
C21 O5 Cu3 107.0(3)
N6 O6 Cu3 106.5(2)
N6 O6 Gd1 123.4(2)
Cu3 O6 Gd1 121.16(15)
C31 O7 Cu4 108.0(3)
N8 O8 Cu4 108.3(3)
N8 O8 Gd1 125.5(3)
Cu4 O8 Gd1 126.14(16)
C41 O9 Cu5 106.4(3)
N10 O10 Cu5 108.0(3)
N10 O10 Gd1 122.1(3)
Cu5 O10 Gd1 122.98(14)
C51 O11 Cu6 107.4(3)
N12 O12 Cu6 108.5(3)
N12 O12 Gd2 122.6(3)
Cu6 O12 Gd2 125.75(17)
C61 O13 Cu7 106.5(3)
N14 O14 Cu7 107.0(3)
N14 O14 Gd2 120.3(3)
Cu7 O14 Gd2 122.82(16)
C71 O15 Cu8 107.0(3)
N16 O16 Cu8 108.8(3)
N16 O16 Gd2 124.0(3)
Cu8 O16 Gd2 124.75(16)
C81 O17 Cu9 106.3(3)
N18 O18 Cu9 107.1(3)
N18 O18 Gd2 125.1(3)
Cu9 O18 Gd2 126.63(17)
C91 O19 Cu10 106.2(3)
N20 O20 Cu10 107.3(2)
N20 O20 Gd2 121.9(2)
Cu10 O20 Gd2 124.23(14)
C2 N1 Cu2 111.9(4)
C1 N2 O2 115.3(5)
C1 N2 Cu2 120.8(4)
O2 N2 Cu2 123.5(3)
C12 N3 Cu3 109.8(3)
C11 N4 O4 115.6(4)
C11 N4 Cu3 119.0(4)
O4 N4 Cu3 125.4(3)
C22 N5 Cu4 111.0(3)
C21 N6 O6 116.2(4)
C21 N6 Cu4 119.6(4)
O6 N6 Cu4 123.9(3)
C32 N7 Cu5 111.1(3)
C31 N8 O8 114.7(4)
C31 N8 Cu5 120.7(3)
O8 N8 Cu5 124.6(3)
C42 N9 Cu1 110.5(4)
C41 N10 O10 115.2(4)
C41 N10 Cu1 119.6(4)
O10 N10 Cu1 125.0(3)
C52 N11 Cu7 111.4(3)
C51 N12 O12 115.2(4)
C51 N12 Cu7 118.4(4)
O12 N12 Cu7 126.3(3)
C62 N13 Cu8 112.0(3)
C61 N14 O14 116.7(4)
C61 N14 Cu8 118.0(3)
O14 N14 Cu8 125.3(3)
C72 N15 Cu9 107.0(3)
C71 N16 O16 114.9(4)
C71 N16 Cu9 120.1(4)
O16 N16 Cu9 124.9(3)
C82 N17 Cu10 112.0(3)
C81 N18 O18 114.8(4)
C81 N18 Cu10 120.2(3)
O18 N18 Cu10 124.8(3)
C92 N19 Cu6 110.5(3)
C91 N20 O20 114.7(4)
C91 N20 Cu6 121.0(4)
O20 N20 Cu6 124.2(3)
N2 C1 O1 124.9(6)
N2 C1 C2 116.1(6)
O1 C1 C2 118.9(5)
N1 C2 C3 112.2(6)
N1 C2 C1 108.7(5)
C3 C2 C1 113.6(6)
C2 C3 C4 113.3(7)
C5 C4 C3 113.4(7)
C6 C5 C10 117.6(8)
C6 C5 C4 121.1(7)
C10 C5 C4 121.3(7)
C7 C6 C5 121.6(8)
C6 C7 C8 118.8(8)
C9 C8 C7 120.8(9)
C8 C9 C10 120.0(9)
C9 C10 C5 121.2(8)
O3 C11 N4 123.2(5)
O3 C11 C12 120.7(4)
N4 C11 C12 116.0(5)
C11 C12 N3 109.6(4)
C11 C12 C13 111.0(4)
N3 C12 C13 111.3(5)
C14 C13 C12 114.0(4)
C13 C14 C15 111.1(5)
C16 C15 C20 116.9(7)
C16 C15 C14 122.0(7)
C20 C15 C14 121.1(8)
C15 C16 C17 122.6(9)
C16 C17 C18 119.1(9)
C19 C18 C17 120.5(8)
C18 C19 C20 118.6(9)
C15 C20 C19 122.2(9)
O5 C21 N6 124.3(5)
O5 C21 C22 119.8(4)
N6 C21 C22 115.7(4)
N5 C22 C21 109.5(4)
N5 C22 C23 111.0(4)
C21 C22 C23 110.5(4)
C24 C23 C22 113.5(5)
C25 C24 C23 111.7(6)
C26 C25 C30 119.2(7)
C26 C25 C24 122.1(7)
C30 C25 C24 118.6(7)
C25 C26 C27 118.8(8)
C26 C27 C28 119.7(8)
C29 C28 C27 123.1(8)
C28 C29 C30 116.9(8)
C29 C30 C25 122.1(8)
O7 C31 N8 123.7(4)
O7 C31 C32 121.0(4)
N8 C31 C32 115.2(4)
C3A C32 C31 116.9(7)
C3A C32 N7 121.9(8)
C31 C32 N7 109.7(4)
C3A C32 C33 26.2(7)
C31 C32 C33 109.0(5)
N7 C32 C33 107.2(6)
O9 C41 N10 124.3(5)
O9 C41 C42 120.4(5)
N10 C41 C42 115.2(5)
N9 C42 C41 109.0(5)
N9 C42 C43 100.0(6)
C41 C42 C43 110.6(6)
N9 C42 C4Z 116.7(6)
C41 C42 C4Z 108.2(6)
C43 C42 C4Z 18.0(6)
N12 C51 O11 123.5(5)
N12 C51 C52 116.9(5)
O11 C51 C52 119.6(5)
N11 C52 C51 108.2(4)
N11 C52 C53 111.4(5)
C51 C52 C53 111.4(5)
C54 C53 C52 113.5(5)
C53 C54 C55 111.8(6)
C56 C55 C60 118.4(8)
C56 C55 C54 120.0(8)
C60 C55 C54 121.6(8)
C55 C56 C57 123.3(10)
C56 C57 C58 116.6(10)
C59 C58 C57 122.8(11)
C58 C59 C60 117.8(12)
C55 C60 C59 120.4(11)
N14 C61 O13 123.8(4)
N14 C61 C62 116.7(4)
O13 C61 C62 119.3(4)
N13 C62 C61 108.9(4)
N13 C62 C63 113.5(4)
C61 C62 C63 110.6(4)
C62 C63 C64 114.0(4)
C65 C64 C63 109.1(5)
C70 C65 C66 119.3(7)
C70 C65 C64 121.5(6)
C66 C65 C64 119.2(7)
C67 C66 C65 124.0(9)
C66 C67 C68 113.5(9)
C69 C68 C67 126.0(9)
C68 C69 C70 116.0(10)
C65 C70 C69 121.1(9)
O15 C71 N16 124.4(5)
O15 C71 C72 123.2(4)
N16 C71 C72 112.4(4)
N15 C72 C73 109.1(4)
N15 C72 C71 107.7(4)
C73 C72 C71 110.4(4)
C74 C73 C72 113.4(5)
C73 C74 C75 115.9(5)
C76 C75 C80 116.4(6)
C76 C75 C74 119.9(6)
C80 C75 C74 123.7(6)
C77 C76 C75 123.0(8)
C76 C77 C78 119.3(8)
C79 C78 C77 120.4(8)
C78 C79 C80 119.1(8)
C75 C80 C79 121.8(7)
N18 C81 O17 125.8(5)
N18 C81 C82 115.2(5)
O17 C81 C82 118.9(5)
N17 C82 C81 109.2(4)
N17 C82 C83 110.5(6)
C81 C82 C83 106.9(5)
C82 C83 C84 109.5(5)
C85 C84 C83 116.5(5)
C86 C85 C90 116.4(8)
C86 C85 C84 121.6(9)
C90 C85 C84 121.9(9)
C87 C86 C85 124.2(11)
C86 C87 C88 117.2(12)
C89 C88 C87 122.5(13)
C88 C89 C90 119.1(13)
C89 C90 C85 120.0(11)
N20 C91 O19 124.9(4)
N20 C91 C92 115.2(4)
O19 C91 C92 119.8(4)
N19 C92 C91 109.8(4)
N19 C92 C93 113.5(4)
C91 C92 C93 111.4(4)
C94 C93 C92 116.4(4)
C95 C94 C93 115.6(5)
C96 C95 C100 117.2(6)
C96 C95 C94 121.4(5)
C100 C95 C94 121.3(5)
C95 C96 C97 121.5(6)
C98 C97 C96 119.7(7)
C97 C98 C99 120.6(6)
C100 C99 C98 118.8(6)
C99 C100 C95 122.3(6)
C110 O110 Gd1 94.4(3)
C110 O111 Gd1 90.4(3)
O110 C110 O111 121.9(4)
O110 C110 C111 118.8(4)
O111 C110 C111 119.2(5)
O110 C110 Gd1 59.7(2)
O111 C110 Gd1 62.2(2)
C111 C110 Gd1 178.5(4)
C112 C111 C110 130.8(5)
C112 C111 S110 111.3(4)
C110 C111 S110 117.9(4)
C111 S110 C114 91.9(3)
C111 C112 C113 112.2(6)
C114 C113 C112 113.5(6)
C113 C114 C115 128.7(5)
C113 C114 S110 111.0(4)
C115 C114 S110 120.1(4)
C116 C115 C114 129.2(5)
C116 C115 S111 110.9(4)
C114 C115 S111 119.9(4)
C118 S111 C115 91.4(3)
C115 C116 C117 113.8(5)
C118 C117 C116 111.6(5)
C117 C118 C119 128.7(5)
C117 C118 S111 112.4(4)
C119 C118 S111 118.9(4)
O112 C119 O113 119.5(5)
O112 C119 C118 120.6(5)
O113 C119 C118 119.9(5)
O112 C119 Gd2 59.5(3)
O113 C119 Gd2 60.1(3)
C118 C119 Gd2 178.2(4)
C119 O112 Gd2 94.3(3)
C119 O113 Gd2 93.4(3)
C25A O250 Cu9 130.9(4)
O250 C25A O25A 126.5(6)
O250 C25A C25B 118.1(5)
O25A C25A C25B 115.3(6)
C25C C25B C25A 127.6(6)
C25C C25B S25A 112.3(5)
C25A C25B S25A 120.1(5)
C25B C25C C25D 112.8(8)
C25E C25D C25C 111.2(7)
C25D C25E C25F 124.9(7)
C25D C25E S25A 111.2(6)
C25F C25E S25A 122.9(6)
C25G C25F C25E 128.3(7)
C25G C25F S25B 109.1(6)
C25E C25F S25B 122.5(6)
C25F C25G C25H 113.4(9)
C25I C25H C25G 112.1(11)
C25H C25I C25J 127.8(10)
C25H C25I S25B 111.4(7)
C25J C25I S25B 120.8(8)
O25C C25J O25B 126.0(7)
O25C C25J C25I 120.1(10)
O25B C25J C25I 113.8(10)
C25E S25A C25B 91.9(4)
C25I S25B C25F 94.0(4)
O301 C300 O300 126.7(5)
O301 C300 C301 116.1(5)
O300 C300 C301 117.2(5)
C302 C301 C300 128.2(5)
C302 C301 S300 111.7(4)
C300 C301 S300 120.0(4)
C301 C302 C303 112.6(5)
C304 C303 C302 114.4(6)
C301 S300 C304 91.8(3)
C303 C304 C305 130.7(6)
C303 C304 S300 109.5(4)
C305 C304 S300 119.4(5)
C306 C305 C304 127.4(7)
C306 C305 S301 110.8(5)
C304 C305 S301 121.8(5)
C305 C306 C307 111.4(8)
C308 C307 C306 115.2(8)
C307 C308 C309 127.6(8)
C307 C308 S301 110.4(5)
C309 C308 S301 121.9(7)
O302 C309 O303 124.7(9)
O302 C309 C308 118.1(10)
O303 C309 C308 117.0(8)
C305 S301 C308 92.1(4)
C45A O450 C450 25.9(7)
C45A O450 Cu8 139.0(6)
C450 O450 Cu8 114.3(5)
O450 C450 N450 139.7(10)
C450 N450 C451 121.3(11)
C450 N450 C452 122.6(10)
C451 N450 C452 116.1(12)
O450 C45A N45A 121.9(11)
C45A N45A C45B 120.5(11)
C45A N45A C45C 116.6(12)
C45B N45A C45C 122.9(11)
C460 O460 Cu2 111.2(5)
O460 C460 N460 125.1(9)
C460 N460 C461 122.0(10)
C460 N460 C462 121.7(9)
C461 N460 C462 116.1(10)
O490 C490 N490 124.5(13)
C490 N490 C491 116.6(13)
C490 N490 C492 120.7(14)
C491 N490 C492 122.6(15)
O500 C500 N500 124.9(8)
C500 N500 C501 119.3(9)
C500 N500 C502 120.8(8)
C501 N500 C502 119.1(9)
O510 C510 N510 121.3(12)
C510 N510 C511 122.4(11)
C510 N510 C512 116.9(11)
C511 N510 C512 120.6(11)
O530 C530 N530 123.4(11)
C530 N530 C531 120.1(11)
C530 N530 C532 118.0(10)
C531 N530 C532 121.9(11)
N520 C520 O520 120.9(12)
N520 C520 O52A 119.7(15)
O520 C520 O52A 119.4(18)
C520 N520 C521 125.5(9)
C520 N520 C522 122.9(10)
C521 N520 C522 111.6(10)
O570 C570 N570 120.9(16)
C570 N570 C571 122.0(14)
C570 N570 C572 116.0(13)
C571 N570 C572 119.7(15)
O580 C580 N580 125.5(14)
C580 N580 C581 117.2(13)
C580 N580 C582 119.6(13)
C581 N580 C582 122.9(14)
O590 C590 N590 116.1(14)
C590 N590 C591 114.2(12)
C590 N590 C592 124.3(13)
C591 N590 C592 121.4(13)
C34 C33 C32 117.2(8)
C33 C34 C35 109.7(7)
C36 C35 C40 121.0(9)
C36 C35 C34 120.7(9)
C40 C35 C34 118.2(9)
C35 C36 C37 120.0(10)
C36 C37 C38 118.4(10)
C39 C38 C37 121.9(10)
C38 C39 C40 118.8(11)
C39 C40 C35 119.2(10)
C44 C43 C42 110.5(7)
C43 C44 C45 113.7(7)
C46 C45 C50 117.6(9)
C46 C45 C44 120.4(9)
C50 C45 C44 122.0(9)
C45 C46 C47 122.3(10)
C46 C47 C48 119.5(12)
C49 C48 C47 119.7(12)
C48 C49 C50 120.5(12)
C49 C50 C45 120.0(12)
O56A C56A N56A 129.1(12)
C56A N56A C56B 119.6(11)
C56A N56A C56C 119.6(10)
C56B N56A C56C 119.1(12)
C32 C3A C3B 107.7(11)
C3A C3B C3C 109.8(10)
C3D C3C C3H 115.9(11)
C3D C3C C3B 123.1(10)
C3H C3C C3B 120.9(9)
C3C C3D C3E 124.0(13)
C3D C3E C3F 118.5(12)
C3G C3F C3E 119.7(13)
C3F C3G C3H 119.8(13)
C3G C3H C3C 121.4(12)
C42 C4Z C4A 114.6(6)
C4B C4A C4Z 111.2(5)
C4C C4B C4G 117.2(9)
C4C C4B C4A 121.0(9)
C4G C4B C4A 121.8(9)
C4B C4C C4D 121.8(11)
C4C C4D C4E 120.1(11)
C4F C4E C4D 119.6(11)
C4E C4F C4G 119.1(13)
C4F C4G C4B 122.0(12)

loop_
_geom_bond_atom_site_label_1
_geom_bond_atom_site_label_2
_geom_bond_distance
Gd1 O400 2.353(3)
Gd1 O8 2.407(3)
Gd1 O2 2.411(4)
Gd1 O110 2.412(4)
Gd1 O4 2.427(3)
Gd1 O6 2.455(3)
Gd1 O111 2.464(4)
Gd1 O10 2.484(3)
Gd1 C110 2.784(5)
Gd2 O401 2.368(3)
Gd2 O12 2.368(3)
Gd2 O18 2.406(4)
Gd2 O16 2.411(3)
Gd2 O112 2.430(4)
Gd2 O113 2.443(4)
Gd2 O20 2.446(3)
Gd2 O14 2.463(4)
Gd2 C119 2.813(5)
Cu1 N10 1.890(4)
Cu1 O2 1.934(4)
Cu1 O1 1.943(4)
Cu1 N9 2.027(5)
Cu2 N2 1.883(5)
Cu2 O4 1.938(3)
Cu2 O3 1.940(4)
Cu2 N1 2.009(6)
Cu2 O460 2.407(6)
Cu3 N4 1.892(5)
Cu3 O5 1.929(4)
Cu3 O6 1.931(3)
Cu3 N3 2.016(4)
Cu4 N6 1.913(4)
Cu4 O8 1.942(4)
Cu4 O7 1.943(4)
Cu4 N5 1.994(4)
Cu4 O405 2.386(3)
Cu5 N8 1.875(4)
Cu5 O10 1.948(3)
Cu5 O9 1.974(4)
Cu5 N7 2.007(5)
Cu5 O58B 2.359(5)
Cu6 N20 1.880(5)
Cu6 O12 1.923(3)
Cu6 O11 1.934(4)
Cu6 N19 2.020(4)
Cu7 N12 1.910(5)
Cu7 O13 1.941(4)
Cu7 O14 1.946(3)
Cu7 N11 1.997(5)
Cu7 O403 2.426(4)
Cu8 N14 1.911(4)
Cu8 O16 1.923(3)
Cu8 O15 1.985(4)
Cu8 N13 1.989(4)
Cu8 O450 2.405(5)
Cu9 N16 1.902(4)
Cu9 O17 1.939(4)
Cu9 O18 1.949(4)
Cu9 N15 2.059(5)
Cu9 O250 2.394(5)
Cu10 N18 1.893(4)
Cu10 O20 1.952(3)
Cu10 O19 1.962(3)
Cu10 N17 2.009(5)
Cu10 O404 2.353(4)
O1 C1 1.295(8)
O2 N2 1.406(6)
O3 C11 1.285(7)
O4 N4 1.400(5)
O5 C21 1.269(6)
O6 N6 1.384(5)
O7 C31 1.301(6)
O8 N8 1.412(5)
O9 C41 1.289(7)
O10 N10 1.387(5)
O11 C51 1.315(6)
O12 N12 1.401(5)
O13 C61 1.308(6)
O14 N14 1.377(5)
O15 C71 1.273(6)
O16 N16 1.404(5)
O17 C81 1.294(6)
O18 N18 1.408(5)
O19 C91 1.304(6)
O20 N20 1.415(5)
N1 C2 1.486(8)
N2 C1 1.270(8)
N3 C12 1.500(7)
N4 C11 1.304(6)
N5 C22 1.514(7)
N6 C21 1.285(6)
N7 C32 1.509(7)
N8 C31 1.303(6)
N9 C42 1.473(8)
N10 C41 1.298(7)
N11 C52 1.490(8)
N12 C51 1.287(7)
N13 C62 1.467(6)
N14 C61 1.281(7)
N15 C72 1.455(7)
N16 C71 1.296(6)
N17 C82 1.482(7)
N18 C81 1.286(7)
N19 C92 1.504(6)
N20 C91 1.284(6)
C1 C2 1.503(9)
C2 C3 1.505(10)
C3 C4 1.550(10)
C4 C5 1.504(13)
C5 C6 1.393(9)
C5 C10 1.396(9)
C6 C7 1.374(10)
C7 C8 1.407(10)
C8 C9 1.347(11)
C9 C10 1.385(10)
C11 C12 1.489(7)
C12 C13 1.535(6)
C13 C14 1.504(8)
C14 C15 1.519(8)
C15 C16 1.359(11)
C15 C20 1.394(10)
C16 C17 1.379(9)
C17 C18 1.384(11)
C18 C19 1.361(11)
C19 C20 1.390(9)
C21 C22 1.518(7)
C22 C23 1.537(7)
C23 C24 1.526(9)
C24 C25 1.506(9)
C25 C26 1.377(10)
C25 C30 1.419(9)
C26 C27 1.383(9)
C27 C28 1.398(11)
C28 C29 1.351(11)
C29 C30 1.375(9)
C31 C32 1.506(7)
C32 C3A 1.444(15)
C32 C33 1.590(11)
C41 C42 1.500(7)
C42 C43 1.518(4)
C42 C4Z 1.524(4)
C51 C52 1.506(7)
C52 C53 1.546(9)
C53 C54 1.520(10)
C54 C55 1.517(10)
C55 C56 1.364(10)
C55 C60 1.402(11)
C56 C57 1.376(10)
C57 C58 1.392(12)
C58 C59 1.372(13)
C59 C60 1.401(12)
C61 C62 1.517(6)
C62 C63 1.533(7)
C63 C64 1.543(8)
C64 C65 1.505(8)
C65 C70 1.374(10)
C65 C66 1.381(9)
C66 C67 1.379(10)
C67 C68 1.411(12)
C68 C69 1.379(12)
C69 C70 1.401(10)
C71 C72 1.540(7)
C72 C73 1.535(7)
C73 C74 1.499(7)
C74 C75 1.527(7)
C75 C76 1.383(9)
C75 C80 1.397(9)
C76 C77 1.364(9)
C77 C78 1.394(11)
C78 C79 1.363(10)
C79 C80 1.402(9)
C81 C82 1.531(7)
C82 C83 1.554(8)
C83 C84 1.545(7)
C84 C85 1.523(4)
C85 C86 1.374(11)
C85 C90 1.439(11)
C86 C87 1.367(12)
C87 C88 1.392(12)
C88 C89 1.362(13)
C89 C90 1.395(12)
C91 C92 1.517(6)
C92 C93 1.542(6)
C93 C94 1.524(6)
C94 C95 1.519(8)
C95 C96 1.373(8)
C95 C100 1.408(7)
C96 C97 1.391(8)
C97 C98 1.383(9)
C98 C99 1.378(9)
C99 C100 1.377(8)
O110 C110 1.219(7)
O111 C110 1.279(6)
C110 C111 1.489(7)
C111 C112 1.361(8)
C111 S110 1.706(6)
S110 C114 1.707(5)
C112 C113 1.400(9)
C113 C114 1.352(8)
C114 C115 1.456(7)
C115 C116 1.368(8)
C115 S111 1.732(5)
S111 C118 1.717(5)
C116 C117 1.411(7)
C117 C118 1.374(8)
C118 C119 1.465(7)
C119 O112 1.247(7)
C119 O113 1.258(7)
O250 C25A 1.252(8)
O25A C25A 1.278(8)
C25A C25B 1.527(9)
C25B C25C 1.353(11)
C25B S25A 1.708(6)
C25C C25D 1.417(11)
C25D C25E 1.398(12)
C25E C25F 1.434(10)
C25E S25A 1.703(7)
C25F C25G 1.352(14)
C25F S25B 1.695(7)
C25G C25H 1.424(13)
C25H C25I 1.333(15)
C25I C25J 1.499(10)
C25I S25B 1.674(10)
C25J O25C 1.229(14)
C25J O25B 1.258(14)
O300 C300 1.257(7)
O301 C300 1.254(7)
C300 C301 1.508(7)
C301 C302 1.356(8)
C301 S300 1.704(5)
C302 C303 1.398(9)
C303 C304 1.352(8)
S300 C304 1.746(6)
C304 C305 1.443(8)
C305 C306 1.385(12)
C305 S301 1.715(7)
C306 C307 1.399(11)
C307 C308 1.339(13)
C308 C309 1.486(11)
C308 S301 1.722(8)
C309 O302 1.233(12)
C309 O303 1.281(14)
O450 C45A 1.205(11)
O450 C450 1.306(10)
C450 N450 1.343(10)
N450 C451 1.427(12)
N450 C452 1.489(12)
C45A N45A 1.313(11)
N45A C45B 1.445(13)
N45A C45C 1.479(13)
O460 C460 1.296(10)
C460 N460 1.329(10)
N460 C461 1.442(11)
N460 C462 1.450(11)
O490 C490 1.249(11)
C490 N490 1.327(12)
N490 C491 1.414(13)
N490 C492 1.456(13)
O500 C500 1.255(9)
C500 N500 1.323(10)
N500 C501 1.428(10)
N500 C502 1.440(9)
O510 C510 1.237(12)
C510 N510 1.336(12)
N510 C511 1.440(12)
N510 C512 1.449(12)
O530 C530 1.261(11)
C530 N530 1.322(10)
N530 C531 1.432(12)
N530 C532 1.458(12)
C520 N520 1.302(17)
C520 O520 1.306(17)
C520 O52A 1.323(17)
N520 C521 1.460(13)
N520 C522 1.499(17)
O570 C570 1.245(13)
C570 N570 1.346(13)
N570 C571 1.421(13)
N570 C572 1.442(13)
O580 C580 1.263(13)
C580 N580 1.346(12)
N580 C581 1.448(13)
N580 C582 1.452(14)
O590 C590 1.253(13)
C590 N590 1.318(12)
N590 C591 1.424(12)
N590 C592 1.441(13)
C33 C34 1.502(15)
C34 C35 1.567(16)
C35 C36 1.377(11)
C35 C40 1.409(11)
C36 C37 1.388(11)
C37 C38 1.410(12)
C38 C39 1.370(12)
C39 C40 1.399(11)
C43 C44 1.505(11)
C44 C45 1.524(10)
C45 C46 1.367(11)
C45 C50 1.419(11)
C46 C47 1.376(12)
C47 C48 1.390(13)
C48 C49 1.365(13)
C49 C50 1.389(12)
O59A C59A 1.487(18)
O56A C56A 1.255(12)
C56A N56A 1.323(11)
N56A C56B 1.425(12)
N56A C56C 1.454(12)
C3A C3B 1.519(15)
C3B C3C 1.551(14)
C3C C3D 1.367(12)
C3C C3H 1.413(12)
C3D C3E 1.372(13)
C3E C3F 1.399(13)
C3F C3G 1.371(13)
C3G C3H 1.388(13)
C4Z C4A 1.540(8)
C4A C4B 1.531(9)
C4B C4C 1.368(11)
C4B C4G 1.415(12)
C4C C4D 1.385(12)
C4D C4E 1.406(13)
C4E C4F 1.372(13)
C4F C4G 1.390(13)
